data_4025093
loop_
_publ_author_name
'Tetsuya Tsujihara'
'Toshio Shinohara'
'Kazuhiro Takenaka'
'Shinobu Takizawa'
'Kiyotaka Onitsuka'
'Minoru Hatanaka'
'Hiroaki Sasai'

_publ_contact_author_address
;    The Institute of Scientific and Industrial Research
          Osaka University
          8-1 Mihogaoka, Ibaraki
          Osaka 567-0047, Japan   
;
_publ_contact_author_email sasai@sanken.osaka-u.ac.jp
_publ_contact_author_fax +81-6-6879-8469
_publ_contact_author_name 'Hiroaki SASAI'
_publ_contact_author_phone +81-6-6879-8466
_publ_section_title
;
Enantioselective Intramolecular Oxidative Aminocarbonylation of
Alkenylureas Catalyzed by Palladium-Spiro Bis(isoxazoline) Complexes
;
_journal_name_full 'Journal of Organic Chemistry'
_journal_page_first 9274
_journal_page_last 9279
_journal_paper_doi 10.1021/jo901778a
_journal_volume 74
_journal_year 2009
_chemical_formula_moiety 'C46 H76 B2 F8 N4 O4 Pd '
_chemical_formula_sum 'C46 H76 B2 F8 N4 O4 Pd'
_chemical_formula_weight 1029.14
_space_group_IT_number 15
_symmetry_cell_setting monoclinic
_symmetry_Int_Tables_number 15
_symmetry_space_group_name_Hall '-C 2yc'
_symmetry_space_group_name_H-M 'C 1 2/c 1'
_audit_creation_date 2007-08-24
_audit_creation_method 'by CrystalStructure 3.7.0'
_cell_angle_alpha 90.0000
_cell_angle_beta 96.74(3)
_cell_angle_gamma 90.0000
_cell_formula_units_Z 16
_cell_length_a 21.325(9)
_cell_length_b 15.977(4)
_cell_length_c 61.30(3)
_cell_measurement_reflns_used 24
_cell_measurement_temperature 143.1
_cell_measurement_theta_max 8.9
_cell_measurement_theta_min 7.9
_cell_volume 20742(14)
_computing_cell_refinement WinAFC
_computing_data_collection WinAFC
_computing_data_reduction CrystalStructure
_computing_publication_material 'CrystalStructure 3.7.0'
_computing_structure_refinement CRYSTALS
_diffrn_measured_fraction_theta_full 0.997
_diffrn_measured_fraction_theta_max 0.822
_diffrn_measurement_device_type 'Rigaku AFC7R'
_diffrn_measurement_method \w
_diffrn_radiation_type 'Mo K\a'
_diffrn_radiation_wavelength 0.71069
_diffrn_reflns_av_R_equivalents 0.104
_diffrn_reflns_limit_h_max 22
_diffrn_reflns_limit_h_min 0
_diffrn_reflns_limit_k_max 0
_diffrn_reflns_limit_k_min -18
_diffrn_reflns_limit_l_max 72
_diffrn_reflns_limit_l_min -72
_diffrn_reflns_number 15551
_diffrn_reflns_theta_full 22.50
_diffrn_reflns_theta_max 25.00
_diffrn_standards_decay_% -7.57
_diffrn_standards_interval_count 0
_diffrn_standards_number 3
_exptl_absorpt_coefficient_mu 0.430
_exptl_absorpt_correction_type none
_exptl_crystal_colour yellow
_exptl_crystal_density_diffrn 1.318
_exptl_crystal_density_method 'not measured'
_exptl_crystal_description plate
_exptl_crystal_F_000 8640.00
_exptl_crystal_size_max 0.15
_exptl_crystal_size_mid 0.10
_exptl_crystal_size_min 0.02
_refine_diff_density_max 1.98
_refine_diff_density_min -1.06
_refine_ls_extinction_method none
_refine_ls_goodness_of_fit_ref 1.157
_refine_ls_hydrogen_treatment refall
_refine_ls_number_parameters 1041
_refine_ls_number_reflns 6137
_refine_ls_R_factor_gt 0.0944
_refine_ls_shift/su_max 0.0176
_refine_ls_structure_factor_coef F
_refine_ls_weighting_details
;
    Chebychev polynomial with 3 parameters (Carruthers & Watkin, 1979)
    2.6997    1.7659    1.9622
;
_refine_ls_weighting_scheme calc
_refine_ls_wR_factor_ref 0.0974
_reflns_number_gt 6133
_reflns_number_total 13540
_reflns_threshold_expression F^2^>2.0\s(F^2^)
_cod_data_source_file jo901778a_si_004.cif
_cod_data_source_block '_rac-iPr-SPRIX-PdBF4'
_cod_original_formula_sum 'C46 H76 B2 F8 N4 O4 Pd '
_cod_database_code 4025093

loop_
_symmetry_equiv_pos_site_id
_symmetry_equiv_pos_as_xyz
1 +X,+Y,+Z
2 -X,+Y,1/2-Z
3 -X,-Y,-Z
4 +X,-Y,1/2+Z
5 1/2+X,1/2+Y,+Z
6 1/2-X,1/2+Y,1/2-Z
7 1/2-X,1/2-Y,-Z
8 1/2+X,1/2-Y,1/2+Z

loop_
_atom_site_label
_atom_site_type_symbol
_atom_site_fract_x
_atom_site_fract_y
_atom_site_fract_z
_atom_site_U_iso_or_equiv
_atom_site_adp_type
_atom_site_occupancy
_atom_site_symmetry_multiplicity
_atom_site_calc_flag
_atom_site_refinement_flags
_atom_site_disorder_assembly
_atom_site_disorder_group
Pd(1) Pd 0.04496(6) 0.78512(6) 0.56307(2) 0.0328(3) Uani 1.00 1 d . . .
Pd(2) Pd 0.25087(5) 0.45823(6) 0.67910(2) 0.0310(3) Uani 1.00 1 d . . .
F(1) F 0.0403(6) 0.3248(7) 0.7643(2) 0.098(3) Uiso 1.00 1 d . . .
F(2) F 0.0356(5) 0.2252(7) 0.73784(17) 0.080(3) Uiso 1.00 1 d . . .
F(3) F 0.1857(8) 1.2647(11) 0.5439(2) 0.066(4) Uiso 0.60 1 d P . .
F(4) F 0.1659(8) 1.1989(11) 0.5740(2) 0.079(5) Uiso 0.60 1 d P . .
F(5) F 0.2625(10) 1.1970(13) 0.5660(3) 0.087(5) Uiso 0.60 1 d P . .
F(6) F 0.1729(14) 1.1275(17) 0.5464(4) 0.125(8) Uiso 0.60 1 d P . .
F(7) F 0.2241(11) 1.1467(14) 0.5390(3) 0.061(6) Uiso 0.40 1 d P . .
F(8) F 0.2402(17) 1.153(2) 0.5724(5) 0.105(10) Uiso 0.40 1 d P . .
F(9) F 0.1398(18) 1.166(2) 0.5521(5) 0.106(10) Uiso 0.40 1 d P . .
F(10) F 0.216(2) 1.281(2) 0.5556(7) 0.136(14) Uiso 0.40 1 d P . .
F(11) F 0.0477(6) 0.0600(8) 0.6675(2) 0.056(4) Uiso 0.70 1 d P . .
F(12) F 0.1469(8) 0.0489(11) 0.6623(2) 0.094(5) Uiso 0.70 1 d P . .
F(13) F 0.1007(8) -0.0566(11) 0.6795(3) 0.093(5) Uiso 0.70 1 d P . .
F(14) F 0.1254(11) 0.0570(15) 0.6961(3) 0.125(7) Uiso 0.70 1 d P . .
F(15) F 0.103(2) -0.017(2) 0.6977(7) 0.100(13) Uiso 0.30 1 d P . .
F(16) F 0.161(2) 0.072(2) 0.6794(8) 0.105(14) Uiso 0.30 1 d P . .
F(17) F 0.0530(17) 0.064(2) 0.6787(6) 0.066(10) Uiso 0.30 1 d P . .
F(18) F 0.1045(14) -0.0566(19) 0.6652(5) 0.057(8) Uiso 0.30 1 d P . .
F(19) F 0.1645(12) 0.3518(15) 0.8747(4) 0.136(8) Uiso 0.70 1 d P . .
F(20) F 0.073(2) 0.404(2) 0.8621(6) 0.226(15) Uiso 0.70 1 d P . .
F(21) F 0.0963(12) 0.3537(16) 0.8984(4) 0.149(8) Uiso 0.70 1 d P . .
F(22) F 0.0742(13) 0.2839(17) 0.8671(4) 0.145(8) Uiso 0.70 1 d P . .
F(23) F 0.131(2) 0.429(2) 0.8899(7) 0.100(12) Uiso 0.30 1 d P . .
F(24) F 0.145(2) 0.381(2) 0.8613(7) 0.097(12) Uiso 0.30 1 d P . .
F(25) F 0.049(2) 0.371(3) 0.8734(9) 0.127(17) Uiso 0.30 1 d P . .
F(26) F 0.120(2) 0.266(3) 0.8780(9) 0.134(17) Uiso 0.30 1 d P . .
F(27) F 0.3923(16) 0.9276(19) 0.5124(5) 0.126(9) Uiso 0.50 1 d P . .
F(28) F 0.4862(17) 0.860(2) 0.5239(5) 0.138(11) Uiso 0.50 1 d P . .
F(29) F 0.4837(13) 0.9800(18) 0.5040(4) 0.113(9) Uiso 0.50 1 d P . .
F(30) F 0.4437(12) 0.8616(16) 0.4879(4) 0.098(7) Uiso 0.50 1 d P . .
O(1) O 0.0756(5) 0.6115(5) 0.57258(18) 0.048(3) Uani 1.00 1 d . . .
O(2) O -0.0650(4) 0.8758(5) 0.54294(17) 0.043(3) Uani 1.00 1 d . . .
O(3) O 0.0035(4) 0.9491(6) 0.57663(16) 0.047(3) Uani 1.00 1 d . . .
O(4) O 0.1669(5) 0.7017(5) 0.5603(2) 0.054(3) Uani 1.00 1 d . . .
O(5) O 0.2940(4) 0.3135(6) 0.65503(14) 0.042(3) Uani 1.00 1 d . . .
O(6) O 0.1265(4) 0.5206(5) 0.68908(17) 0.047(3) Uani 1.00 1 d . . .
O(7) O 0.2171(5) 0.6388(5) 0.6847(2) 0.053(3) Uani 1.00 1 d . . .
O(8) O 0.3629(4) 0.3620(5) 0.69181(16) 0.039(3) Uani 1.00 1 d . . .
N(1) N 0.0314(6) 0.6634(7) 0.5599(2) 0.039(3) Uani 1.00 1 d . . .
N(2) N -0.0462(5) 0.7980(6) 0.55076(17) 0.031(3) Uani 1.00 1 d . . .
N(3) N 0.0567(5) 0.9076(6) 0.57114(18) 0.032(3) Uani 1.00 1 d . . .
N(4) N 0.1404(5) 0.7720(6) 0.5690(2) 0.040(3) Uani 1.00 1 d . . .
N(5) N 0.2437(5) 0.3442(6) 0.66573(19) 0.034(3) Uani 1.00 1 d . . .
N(6) N 0.1565(5) 0.4589(8) 0.67761(19) 0.039(3) Uani 1.00 1 d . . .
N(7) N 0.2650(6) 0.5799(6) 0.6883(2) 0.046(4) Uani 1.00 1 d . . .
N(8) N 0.3447(5) 0.4426(7) 0.68554(19) 0.035(3) Uani 1.00 1 d . . .
C(1) C -0.0804(8) 0.6515(9) 0.5441(2) 0.041(4) Uani 1.00 1 d . . .
C(2) C -0.1201(8) 0.5986(10) 0.5587(2) 0.053(5) Uani 1.00 1 d . . .
C(3) C -0.0840(8) 0.5167(10) 0.5643(3) 0.060(6) Uani 1.00 1 d . . .
C(4) C -0.0150(8) 0.5309(8) 0.5596(2) 0.052(5) Uani 1.00 1 d . . .
C(5) C 0.0443(8) 0.5275(8) 0.5769(2) 0.049(5) Uani 1.00 1 d . . .
C(6) C -0.0163(8) 0.6186(9) 0.5528(2) 0.039(4) Uani 1.00 1 d . . .
C(7) C -0.0984(9) 0.6364(9) 0.5189(2) 0.062(5) Uani 1.00 1 d . . .
C(8) C -0.1510(8) 0.7042(9) 0.5130(2) 0.053(5) Uani 1.00 1 d . . .
C(9) C -0.1419(7) 0.7751(9) 0.5301(2) 0.045(4) Uani 1.00 1 d . . .
C(10) C -0.1221(7) 0.8657(8) 0.52571(19) 0.033(4) Uani 1.00 1 d . . .
C(11) C -0.0898(8) 0.7428(9) 0.5449(2) 0.040(4) Uani 1.00 1 d . . .
C(12) C 0.1740(8) 0.9198(8) 0.5793(3) 0.058(5) Uani 1.00 1 d . . .
C(13) C 0.1921(9) 0.9440(9) 0.6027(3) 0.069(6) Uani 1.00 1 d . . .
C(14) C 0.1535(9) 1.0233(10) 0.6071(2) 0.067(6) Uani 1.00 1 d . . .
C(15) C 0.0973(7) 1.0274(9) 0.5889(2) 0.049(5) Uani 1.00 1 d . . .
C(16) C 0.0261(7) 1.0213(8) 0.5919(2) 0.036(4) Uani 1.00 1 d . . .
C(17) C 0.1064(7) 0.9502(8) 0.5765(2) 0.043(4) Uani 1.00 1 d . . .
C(18) C 0.2163(8) 0.9610(11) 0.5621(4) 0.095(7) Uani 1.00 1 d . . .
C(19) C 0.2677(8) 0.8923(9) 0.5587(4) 0.077(6) Uani 1.00 1 d . . .
C(20) C 0.2438(8) 0.8067(10) 0.5676(3) 0.070(6) Uani 1.00 1 d . . .
C(21) C 0.2286(8) 0.7296(8) 0.5533(3) 0.064(6) Uani 1.00 1 d . . .
C(22) C 0.1816(8) 0.8306(8) 0.5741(2) 0.047(5) Uani 1.00 1 d . . .
C(23) C 0.1284(7) 0.3169(9) 0.6635(2) 0.040(4) Uani 1.00 1 d . . .
C(24) C 0.1018(7) 0.3011(9) 0.6393(2) 0.046(4) Uani 1.00 1 d . . .
C(25) C 0.1395(7) 0.2280(9) 0.6309(2) 0.048(4) Uani 1.00 1 d . . .
C(26) C 0.2037(7) 0.2267(8) 0.6468(2) 0.041(4) Uani 1.00 1 d . . .
C(27) C 0.2696(7) 0.2392(7) 0.6410(2) 0.033(4) Uani 1.00 1 d . . .
C(28) C 0.1943(6) 0.2955(9) 0.6618(2) 0.031(4) Uani 1.00 1 d . . .
C(29) C 0.0947(8) 0.2606(9) 0.6801(2) 0.054(5) Uani 1.00 1 d . . .
C(30) C 0.0395(9) 0.3166(9) 0.6872(3) 0.071(6) Uani 1.00 1 d . . .
C(31) C 0.0553(8) 0.4086(9) 0.6806(2) 0.049(5) Uani 1.00 1 d . . .
C(32) C 0.0688(7) 0.4791(10) 0.6973(2) 0.045(4) Uani 1.00 1 d . . .
C(33) C 0.1167(8) 0.3988(9) 0.6722(2) 0.050(5) Uani 1.00 1 d . . .
C(34) C 0.3816(8) 0.5871(8) 0.6922(2) 0.047(5) Uani 1.00 1 d . . .
C(35) C 0.4063(8) 0.6445(8) 0.6751(3) 0.060(5) Uani 1.00 1 d . . .
C(36) C 0.3734(8) 0.7282(9) 0.6778(3) 0.068(6) Uani 1.00 1 d . . .
C(37) C 0.3143(8) 0.7073(9) 0.6899(3) 0.059(5) Uani 1.00 1 d . . .
C(38) C 0.2454(7) 0.7239(9) 0.6806(3) 0.064(6) Uani 1.00 1 d . . .
C(39) C 0.3165(7) 0.6168(8) 0.6920(2) 0.037(4) Uani 1.00 1 d . . .
C(40) C 0.4229(10) 0.5950(10) 0.7163(3) 0.089(7) Uani 1.00 1 d . . .
C(41) C 0.4689(8) 0.5242(10) 0.7192(2) 0.059(5) Uani 1.00 1 d . . .
C(42) C 0.4473(7) 0.4585(10) 0.7013(2) 0.048(4) Uani 1.00 1 d . . .
C(43) C 0.4262(8) 0.3651(9) 0.7051(2) 0.044(4) Uani 1.00 1 d . . .
C(44) C 0.3891(7) 0.4940(10) 0.6899(2) 0.043(5) Uani 1.00 1 d . . .
C(45) C 0.0313(9) 0.5344(13) 0.6013(3) 0.078(5) Uiso 1.00 1 d . . .
C(46) C -0.0075(8) 0.6105(11) 0.6072(2) 0.066(5) Uiso 1.00 1 d . . .
C(47) C 0.0897(9) 0.5332(13) 0.6168(3) 0.079(5) Uiso 1.00 1 d . . .
C(48) C 0.0910(9) 0.4634(11) 0.5721(2) 0.064(4) Uiso 1.00 1 d . . .
C(49) C 0.1150(9) 0.4673(12) 0.5496(2) 0.073(5) Uiso 1.00 1 d . . .
C(50) C 0.0650(9) 0.3742(11) 0.5753(2) 0.066(5) Uiso 1.00 1 d . . .
C(51) C -0.0986(8) 0.8826(10) 0.5038(2) 0.051(4) Uiso 1.00 1 d . . .
C(52) C -0.0363(8) 0.8335(11) 0.5003(2) 0.061(4) Uiso 1.00 1 d . . .
C(53) C -0.0879(8) 0.9763(10) 0.4984(2) 0.066(5) Uiso 1.00 1 d . . .
C(54) C -0.1685(7) 0.9277(10) 0.5328(2) 0.048(4) Uiso 1.00 1 d . . .
C(55) C -0.1816(8) 0.9225(11) 0.5563(2) 0.061(4) Uiso 1.00 1 d . . .
C(56) C -0.2302(7) 0.9240(10) 0.5179(2) 0.051(4) Uiso 1.00 1 d . . .
C(57) C 0.0121(8) 0.9960(11) 0.6145(2) 0.058(4) Uiso 1.00 1 d . . .
C(58) C 0.0364(9) 0.9080(12) 0.6209(3) 0.078(5) Uiso 1.00 1 d . . .
C(59) C -0.0573(8) 1.0015(12) 0.6180(2) 0.069(5) Uiso 1.00 1 d . . .
C(60) C -0.0098(7) 1.0968(8) 0.5823(2) 0.036(3) Uiso 1.00 1 d . . .
C(61) C -0.0022(8) 1.1111(11) 0.5568(2) 0.062(4) Uiso 1.00 1 d . . .
C(62) C 0.0064(8) 1.1772(10) 0.5955(2) 0.051(4) Uiso 1.00 1 d . . .
C(63) C 0.2182(9) 0.7414(12) 0.5284(3) 0.072(5) Uiso 1.00 1 d . . .
C(64) C 0.1639(10) 0.8020(14) 0.5220(3) 0.094(7) Uiso 1.00 1 d . . .
C(65) C 0.2048(10) 0.6590(12) 0.5163(3) 0.077(5) Uiso 1.00 1 d . . .
C(66) C 0.2707(9) 0.6549(12) 0.5604(2) 0.062(5) Uiso 1.00 1 d . . .
C(67) C 0.2762(9) 0.6342(12) 0.5845(2) 0.071(5) Uiso 1.00 1 d . . .
C(68) C 0.3378(10) 0.6775(14) 0.5537(3) 0.096(7) Uiso 1.00 1 d . . .
C(69) C 0.3161(8) 0.1716(10) 0.6486(2) 0.050(4) Uiso 1.00 1 d . . .
C(70) C 0.3028(9) 0.0895(11) 0.6350(2) 0.065(5) Uiso 1.00 1 d . . .
C(71) C 0.3147(10) 0.1510(13) 0.6732(3) 0.079(6) Uiso 1.00 1 d . . .
C(72) C 0.2752(7) 0.2695(10) 0.6169(2) 0.049(4) Uiso 1.00 1 d . . .
C(73) C 0.3410(8) 0.2727(11) 0.6113(2) 0.066(5) Uiso 1.00 1 d . . .
C(74) C 0.2442(8) 0.3535(10) 0.6117(2) 0.060(4) Uiso 1.00 1 d . . .
C(75) C 0.0173(8) 0.5450(11) 0.6952(2) 0.059(4) Uiso 1.00 1 d . . .
C(76) C -0.0432(9) 0.5109(12) 0.7031(3) 0.073(5) Uiso 1.00 1 d . . .
C(77) C 0.0038(9) 0.5794(11) 0.6719(2) 0.065(5) Uiso 1.00 1 d . . .
C(78) C 0.0883(8) 0.4564(10) 0.7219(2) 0.054(4) Uiso 1.00 1 d . . .
C(79) C 0.0987(9) 0.5311(12) 0.7379(3) 0.075(5) Uiso 1.00 1 d . . .
C(80) C 0.1480(9) 0.4002(12) 0.7248(3) 0.074(5) Uiso 1.00 1 d . . .
C(81) C 0.2125(11) 0.7826(14) 0.6971(3) 0.094(6) Uiso 1.00 1 d . . .
C(82) C 0.2427(13) 0.8711(16) 0.6965(4) 0.123(9) Uiso 1.00 1 d . . .
C(83) C 0.2206(14) 0.7575(19) 0.7192(4) 0.140(10) Uiso 1.00 1 d . . .
C(84) C 0.2322(11) 0.7363(15) 0.6568(3) 0.090(6) Uiso 1.00 1 d . . .
C(85) C 0.1631(15) 0.759(2) 0.6508(5) 0.155(12) Uiso 1.00 1 d . . .
C(86) C 0.2546(12) 0.6685(15) 0.6427(4) 0.107(8) Uiso 1.00 1 d . . .
C(87) C 0.4678(7) 0.3011(10) 0.6944(2) 0.044(3) Uiso 1.00 1 d . . .
C(88) C 0.5319(9) 0.2957(13) 0.7078(3) 0.081(5) Uiso 1.00 1 d . . .
C(89) C 0.4704(7) 0.3181(10) 0.6703(2) 0.050(4) Uiso 1.00 1 d . . .
C(90) C 0.4145(9) 0.3439(10) 0.7289(2) 0.060(4) Uiso 1.00 1 d . . .
C(91) C 0.4006(9) 0.2512(11) 0.7320(3) 0.069(5) Uiso 1.00 1 d . . .
C(92) C 0.3612(9) 0.3968(13) 0.7372(3) 0.080(6) Uiso 1.00 1 d . . .
B(1) B 0.0000 0.2755(19) 0.7500 0.058(7) Uiso 1.00 2 d S . .
B(2) B 0.2008(10) 1.1955(13) 0.5559(3) 0.049(5) Uiso 1.00 1 d . . .
B(3) B 0.1035(9) 0.0238(12) 0.6753(3) 0.047(4) Uiso 1.00 1 d . . .
B(4) B 0.1055(17) 0.353(2) 0.8779(5) 0.098(9) Uiso 1.00 1 d . . .
B(5) B 0.445(4) 0.898(5) 0.5113(13) 0.13(2) Uiso 0.50 1 d P . .
H(1) H -0.1253 0.6282 0.5718 0.065 Uiso 1.00 1 c R . .
H(2) H -0.1603 0.5868 0.5510 0.065 Uiso 1.00 1 c R . .
H(3) H -0.0850 0.5032 0.5793 0.073 Uiso 1.00 1 c R . .
H(4) H -0.1026 0.4725 0.5554 0.073 Uiso 1.00 1 c R . .
H(5) H -0.0074 0.4972 0.5474 0.061 Uiso 1.00 1 c R . .
H(6) H -0.0633 0.6454 0.5109 0.072 Uiso 1.00 1 c R . .
H(7) H -0.1145 0.5815 0.5160 0.072 Uiso 1.00 1 c R . .
H(8) H -0.1477 0.7261 0.4988 0.063 Uiso 1.00 1 c R . .
H(9) H -0.1915 0.6796 0.5133 0.063 Uiso 1.00 1 c R . .
H(10) H -0.1782 0.7769 0.5377 0.054 Uiso 1.00 1 c R . .
H(11) H 0.1824 0.8999 0.6121 0.079 Uiso 1.00 1 c R . .
H(12) H 0.2360 0.9559 0.6052 0.079 Uiso 1.00 1 c R . .
H(13) H 0.1387 1.0195 0.6211 0.076 Uiso 1.00 1 c R . .
H(14) H 0.1790 1.0719 0.6066 0.076 Uiso 1.00 1 c R . .
H(15) H 0.1032 1.0740 0.5798 0.059 Uiso 1.00 1 c R . .
H(16) H 0.1913 0.9730 0.5486 0.116 Uiso 1.00 1 c R . .
H(17) H 0.2358 1.0110 0.5679 0.116 Uiso 1.00 1 c R . .
H(18) H 0.2726 0.8874 0.5435 0.091 Uiso 1.00 1 c R . .
H(19) H 0.3070 0.9072 0.5667 0.091 Uiso 1.00 1 c R . .
H(20) H 0.2709 0.7908 0.5803 0.084 Uiso 1.00 1 c R . .
H(21) H 0.0584 0.2869 0.6384 0.053 Uiso 1.00 1 c R . .
H(22) H 0.1068 0.3499 0.6308 0.053 Uiso 1.00 1 c R . .
H(23) H 0.1174 0.1767 0.6318 0.057 Uiso 1.00 1 c R . .
H(24) H 0.1472 0.2374 0.6161 0.057 Uiso 1.00 1 c R . .
H(25) H 0.2040 0.1764 0.6550 0.050 Uiso 1.00 1 c R . .
H(26) H 0.0783 0.2110 0.6731 0.067 Uiso 1.00 1 c R . .
H(27) H 0.1236 0.2462 0.6926 0.067 Uiso 1.00 1 c R . .
H(28) H 0.0001 0.2995 0.6797 0.089 Uiso 1.00 1 c R . .
H(29) H 0.0380 0.3127 0.7026 0.089 Uiso 1.00 1 c R . .
H(30) H 0.0247 0.4270 0.6691 0.059 Uiso 1.00 1 c R . .
H(31) H 0.4509 0.6505 0.6780 0.074 Uiso 1.00 1 c R . .
H(32) H 0.3956 0.6231 0.6607 0.074 Uiso 1.00 1 c R . .
H(33) H 0.4009 0.7655 0.6864 0.083 Uiso 1.00 1 c R . .
H(34) H 0.3607 0.7527 0.6639 0.083 Uiso 1.00 1 c R . .
H(35) H 0.3211 0.7307 0.7042 0.075 Uiso 1.00 1 c R . .
H(36) H 0.4451 0.6467 0.7172 0.100 Uiso 1.00 1 c R . .
H(37) H 0.3955 0.5929 0.7274 0.100 Uiso 1.00 1 c R . .
H(38) H 0.5102 0.5436 0.7176 0.068 Uiso 1.00 1 c R . .
H(39) H 0.4688 0.5003 0.7334 0.068 Uiso 1.00 1 c R . .
H(40) H 0.4779 0.4573 0.6912 0.056 Uiso 1.00 1 c R . .
H(41) H 0.0078 0.4861 0.6043 0.093 Uiso 1.00 1 c R . .
H(42) H 0.0201 0.6557 0.6115 0.079 Uiso 1.00 1 c R . .
H(43) H -0.0309 0.5963 0.6189 0.079 Uiso 1.00 1 c R . .
H(44) H -0.0358 0.6267 0.5948 0.079 Uiso 1.00 1 c R . .
H(45) H 0.1001 0.4770 0.6208 0.095 Uiso 1.00 1 c R . .
H(46) H 0.0834 0.5644 0.6296 0.095 Uiso 1.00 1 c R . .
H(47) H 0.1232 0.5574 0.6100 0.095 Uiso 1.00 1 c R . .
H(48) H 0.1268 0.4702 0.5827 0.076 Uiso 1.00 1 c R . .
H(49) H 0.0890 0.4334 0.5395 0.088 Uiso 1.00 1 c R . .
H(50) H 0.1572 0.4474 0.5507 0.088 Uiso 1.00 1 c R . .
H(51) H 0.1136 0.5235 0.5445 0.088 Uiso 1.00 1 c R . .
H(52) H 0.0754 0.3574 0.5901 0.079 Uiso 1.00 1 c R . .
H(53) H 0.0833 0.3362 0.5659 0.079 Uiso 1.00 1 c R . .
H(54) H 0.0205 0.3743 0.5717 0.079 Uiso 1.00 1 c R . .
H(55) H -0.1305 0.8628 0.4929 0.062 Uiso 1.00 1 c R . .
H(56) H -0.0006 0.8668 0.5053 0.073 Uiso 1.00 1 c R . .
H(57) H -0.0360 0.8215 0.4851 0.073 Uiso 1.00 1 c R . .
H(58) H -0.0347 0.7826 0.5084 0.073 Uiso 1.00 1 c R . .
H(59) H -0.1260 0.9995 0.4913 0.079 Uiso 1.00 1 c R . .
H(60) H -0.0557 0.9807 0.4890 0.079 Uiso 1.00 1 c R . .
H(61) H -0.0756 1.0060 0.5117 0.079 Uiso 1.00 1 c R . .
H(62) H -0.1512 0.9817 0.5309 0.058 Uiso 1.00 1 c R . .
H(63) H -0.2165 0.8864 0.5573 0.073 Uiso 1.00 1 c R . .
H(64) H -0.1911 0.9768 0.5614 0.073 Uiso 1.00 1 c R . .
H(65) H -0.1455 0.9011 0.5651 0.073 Uiso 1.00 1 c R . .
H(66) H -0.2282 0.9606 0.5058 0.061 Uiso 1.00 1 c R . .
H(67) H -0.2638 0.9406 0.5258 0.061 Uiso 1.00 1 c R . .
H(68) H -0.2373 0.8684 0.5127 0.061 Uiso 1.00 1 c R . .
H(69) H 0.0343 1.0338 0.6246 0.069 Uiso 1.00 1 c R . .
H(70) H 0.0043 0.8681 0.6165 0.093 Uiso 1.00 1 c R . .
H(71) H 0.0472 0.9051 0.6363 0.093 Uiso 1.00 1 c R . .
H(72) H 0.0726 0.8962 0.6138 0.093 Uiso 1.00 1 c R . .
H(73) H -0.0663 1.0562 0.6229 0.082 Uiso 1.00 1 c R . .
H(74) H -0.0663 0.9617 0.6287 0.082 Uiso 1.00 1 c R . .
H(75) H -0.0828 0.9903 0.6045 0.082 Uiso 1.00 1 c R . .
H(76) H -0.0533 1.0859 0.5831 0.043 Uiso 1.00 1 c R . .
H(77) H 0.0326 1.1472 0.5556 0.074 Uiso 1.00 1 c R . .
H(78) H -0.0396 1.1359 0.5497 0.074 Uiso 1.00 1 c R . .
H(79) H 0.0048 1.0589 0.5501 0.074 Uiso 1.00 1 c R . .
H(80) H -0.0205 1.1821 0.6068 0.062 Uiso 1.00 1 c R . .
H(81) H 0.0006 1.2243 0.5860 0.062 Uiso 1.00 1 c R . .
H(82) H 0.0491 1.1750 0.6020 0.062 Uiso 1.00 1 c R . .
H(83) H 0.2555 0.7647 0.5239 0.086 Uiso 1.00 1 c R . .
H(84) H 0.1253 0.7717 0.5196 0.112 Uiso 1.00 1 c R . .
H(85) H 0.1708 0.8304 0.5089 0.112 Uiso 1.00 1 c R . .
H(86) H 0.1616 0.8416 0.5334 0.112 Uiso 1.00 1 c R . .
H(87) H 0.2435 0.6343 0.5134 0.093 Uiso 1.00 1 c R . .
H(88) H 0.1790 0.6691 0.5029 0.093 Uiso 1.00 1 c R . .
H(89) H 0.1835 0.6222 0.5252 0.093 Uiso 1.00 1 c R . .
H(90) H 0.2551 0.6071 0.5522 0.075 Uiso 1.00 1 c R . .
H(91) H 0.3111 0.6635 0.5919 0.085 Uiso 1.00 1 c R . .
H(92) H 0.2825 0.5757 0.5865 0.085 Uiso 1.00 1 c R . .
H(93) H 0.2386 0.6504 0.5902 0.085 Uiso 1.00 1 c R . .
H(94) H 0.3405 0.6599 0.5390 0.115 Uiso 1.00 1 c R . .
H(95) H 0.3694 0.6498 0.5633 0.115 Uiso 1.00 1 c R . .
H(96) H 0.3441 0.7362 0.5548 0.115 Uiso 1.00 1 c R . .
H(97) H 0.3573 0.1908 0.6467 0.059 Uiso 1.00 1 c R . .
H(98) H 0.2751 0.0547 0.6420 0.078 Uiso 1.00 1 c R . .
H(99) H 0.3414 0.0608 0.6340 0.078 Uiso 1.00 1 c R . .
H(100) H 0.2838 0.1033 0.6206 0.078 Uiso 1.00 1 c R . .
H(101) H 0.3430 0.1870 0.6818 0.095 Uiso 1.00 1 c R . .
H(102) H 0.3271 0.0945 0.6758 0.095 Uiso 1.00 1 c R . .
H(103) H 0.2731 0.1589 0.6769 0.095 Uiso 1.00 1 c R . .
H(104) H 0.2532 0.2298 0.6073 0.059 Uiso 1.00 1 c R . .
H(105) H 0.3583 0.3265 0.6147 0.079 Uiso 1.00 1 c R . .
H(106) H 0.3409 0.2623 0.5960 0.079 Uiso 1.00 1 c R . .
H(107) H 0.3657 0.2314 0.6194 0.079 Uiso 1.00 1 c R . .
H(108) H 0.2012 0.3453 0.6061 0.072 Uiso 1.00 1 c R . .
H(109) H 0.2655 0.3817 0.6011 0.072 Uiso 1.00 1 c R . .
H(110) H 0.2464 0.3862 0.6248 0.072 Uiso 1.00 1 c R . .
H(111) H 0.0315 0.5903 0.7045 0.071 Uiso 1.00 1 c R . .
H(112) H -0.0692 0.4869 0.6911 0.087 Uiso 1.00 1 c R . .
H(113) H -0.0653 0.5552 0.7092 0.087 Uiso 1.00 1 c R . .
H(114) H -0.0326 0.4693 0.7140 0.087 Uiso 1.00 1 c R . .
H(115) H 0.0304 0.6261 0.6703 0.079 Uiso 1.00 1 c R . .
H(116) H -0.0391 0.5963 0.6693 0.079 Uiso 1.00 1 c R . .
H(117) H 0.0118 0.5372 0.6617 0.079 Uiso 1.00 1 c R . .
H(118) H 0.0548 0.4242 0.7265 0.064 Uiso 1.00 1 c R . .
H(119) H 0.1416 0.5484 0.7389 0.090 Uiso 1.00 1 c R . .
H(120) H 0.0889 0.5146 0.7520 0.090 Uiso 1.00 1 c R . .
H(121) H 0.0721 0.5761 0.7326 0.090 Uiso 1.00 1 c R . .
H(122) H 0.1357 0.3431 0.7239 0.088 Uiso 1.00 1 c R . .
H(123) H 0.1709 0.4106 0.7388 0.088 Uiso 1.00 1 c R . .
H(124) H 0.1739 0.4126 0.7137 0.088 Uiso 1.00 1 c R . .
H(125) H 0.1687 0.7864 0.6923 0.112 Uiso 1.00 1 c R . .
H(126) H 0.2786 0.8744 0.7072 0.148 Uiso 1.00 1 c R . .
H(127) H 0.2127 0.9122 0.6996 0.148 Uiso 1.00 1 c R . .
H(128) H 0.2551 0.8809 0.6824 0.148 Uiso 1.00 1 c R . .
H(129) H 0.1885 0.7186 0.7217 0.168 Uiso 1.00 1 c R . .
H(130) H 0.2178 0.8050 0.7284 0.168 Uiso 1.00 1 c R . .
H(131) H 0.2608 0.7320 0.7226 0.168 Uiso 1.00 1 c R . .
H(132) H 0.2552 0.7849 0.6537 0.108 Uiso 1.00 1 c R . .
H(133) H 0.1396 0.7090 0.6472 0.186 Uiso 1.00 1 c R . .
H(134) H 0.1592 0.7951 0.6384 0.186 Uiso 1.00 1 c R . .
H(135) H 0.1475 0.7858 0.6628 0.186 Uiso 1.00 1 c R . .
H(136) H 0.2966 0.6801 0.6399 0.128 Uiso 1.00 1 c R . .
H(137) H 0.2278 0.6664 0.6292 0.128 Uiso 1.00 1 c R . .
H(138) H 0.2534 0.6162 0.6500 0.128 Uiso 1.00 1 c R . .
H(139) H 0.4484 0.2480 0.6954 0.053 Uiso 1.00 1 c R . .
H(140) H 0.5598 0.3344 0.7022 0.098 Uiso 1.00 1 c R . .
H(141) H 0.5480 0.2406 0.7068 0.098 Uiso 1.00 1 c R . .
H(142) H 0.5281 0.3088 0.7227 0.098 Uiso 1.00 1 c R . .
H(143) H 0.4366 0.2898 0.6619 0.060 Uiso 1.00 1 c R . .
H(144) H 0.5094 0.2986 0.6662 0.060 Uiso 1.00 1 c R . .
H(145) H 0.4668 0.3766 0.6676 0.060 Uiso 1.00 1 c R . .
H(146) H 0.4523 0.3564 0.7381 0.072 Uiso 1.00 1 c R . .
H(147) H 0.3564 0.2417 0.7291 0.083 Uiso 1.00 1 c R . .
H(148) H 0.4147 0.2353 0.7467 0.083 Uiso 1.00 1 c R . .
H(149) H 0.4220 0.2188 0.7222 0.083 Uiso 1.00 1 c R . .
H(150) H 0.3786 0.4467 0.7438 0.096 Uiso 1.00 1 c R . .
H(151) H 0.3416 0.3656 0.7477 0.096 Uiso 1.00 1 c R . .
H(152) H 0.3307 0.4105 0.7251 0.096 Uiso 1.00 1 c R . .

loop_
_atom_site_aniso_label
_atom_site_aniso_U_11
_atom_site_aniso_U_22
_atom_site_aniso_U_33
_atom_site_aniso_U_12
_atom_site_aniso_U_13
_atom_site_aniso_U_23
Pd(1) 0.0351(7) 0.0236(5) 0.0398(6) -0.0039(5) 0.0052(5) 0.0018(5)
Pd(2) 0.0368(7) 0.0243(6) 0.0324(5) -0.0049(5) 0.0063(5) -0.0022(5)
O(1) 0.060(7) 0.021(5) 0.065(6) -0.007(5) 0.015(6) 0.007(5)
O(2) 0.048(6) 0.015(5) 0.061(6) 0.000(4) -0.012(5) 0.013(4)
O(3) 0.042(6) 0.052(6) 0.047(6) -0.006(5) 0.006(5) -0.017(5)
O(4) 0.044(6) 0.025(5) 0.097(8) -0.003(5) 0.025(6) 0.001(6)
O(5) 0.044(6) 0.044(6) 0.037(5) 0.010(5) 0.002(5) -0.002(4)
O(6) 0.055(7) 0.025(5) 0.068(7) -0.017(4) 0.041(6) -0.018(5)
O(7) 0.047(7) 0.017(5) 0.098(9) 0.005(5) 0.020(6) -0.016(5)
O(8) 0.039(6) 0.030(5) 0.044(5) 0.002(4) -0.011(5) 0.008(4)
N(1) 0.034(8) 0.019(6) 0.061(8) 0.008(6) -0.004(6) 0.016(6)
N(2) 0.036(7) 0.014(6) 0.038(6) -0.003(5) -0.015(5) -0.002(5)
N(3) 0.037(8) 0.016(6) 0.041(6) 0.012(6) -0.001(6) 0.005(5)
N(4) 0.038(8) 0.012(6) 0.068(8) 0.005(5) 0.000(6) 0.015(6)
N(5) 0.037(8) 0.023(6) 0.040(7) 0.012(6) -0.002(6) -0.015(5)
N(6) 0.025(6) 0.043(7) 0.052(7) -0.008(6) 0.009(5) -0.018(7)
N(7) 0.074(10) 0.007(5) 0.066(8) -0.019(6) 0.038(7) -0.015(5)
N(8) 0.013(6) 0.035(7) 0.054(7) 0.001(5) -0.013(5) 0.006(6)
C(1) 0.051(11) 0.030(8) 0.041(9) 0.002(7) -0.003(8) -0.006(7)
C(2) 0.044(10) 0.052(10) 0.065(11) -0.025(8) 0.016(9) 0.017(9)
C(3) 0.060(12) 0.037(10) 0.085(13) -0.001(8) 0.017(10) 0.005(9)
C(4) 0.073(12) 0.006(7) 0.074(11) -0.011(7) -0.001(10) -0.008(7)
C(5) 0.062(11) 0.016(7) 0.069(11) -0.012(7) 0.009(9) 0.003(7)
C(6) 0.048(11) 0.038(9) 0.033(8) -0.001(8) 0.010(8) 0.012(7)
C(7) 0.086(14) 0.028(9) 0.066(11) 0.000(9) -0.011(10) -0.006(8)
C(8) 0.064(11) 0.043(9) 0.050(9) -0.022(8) -0.008(8) -0.017(8)
C(9) 0.044(10) 0.036(9) 0.056(9) 0.004(7) 0.006(8) -0.002(7)
C(10) 0.047(9) 0.035(8) 0.011(6) -0.001(7) -0.018(6) 0.002(6)
C(11) 0.059(11) 0.032(8) 0.029(7) 0.012(8) 0.001(8) 0.003(6)
C(12) 0.058(12) 0.010(7) 0.106(15) 0.007(7) 0.005(11) -0.016(8)
C(13) 0.062(12) 0.026(9) 0.110(15) 0.002(8) -0.025(11) -0.031(10)
C(14) 0.078(13) 0.056(11) 0.055(10) -0.006(10) -0.039(10) -0.025(9)
C(15) 0.055(11) 0.029(8) 0.062(10) -0.003(7) -0.001(8) 0.001(7)
C(16) 0.047(9) 0.032(8) 0.030(7) 0.011(7) 0.008(7) 0.010(6)
C(17) 0.043(10) 0.013(7) 0.070(10) -0.004(8) -0.001(8) -0.001(7)
C(18) 0.039(10) 0.043(10) 0.21(2) 0.019(9) 0.033(14) 0.077(14)
C(19) 0.039(11) 0.032(9) 0.16(2) -0.034(8) -0.001(12) -0.007(11)
C(20) 0.046(12) 0.048(11) 0.118(16) -0.006(9) 0.020(11) 0.004(11)
C(21) 0.061(12) 0.014(8) 0.121(16) -0.002(7) 0.029(11) -0.006(9)
C(22) 0.074(13) 0.011(7) 0.053(9) 0.016(8) -0.002(9) 0.014(7)
C(23) 0.030(9) 0.038(9) 0.052(9) 0.008(7) -0.003(7) 0.003(7)
C(24) 0.032(9) 0.046(9) 0.057(9) -0.006(7) -0.008(7) -0.000(8)
C(25) 0.043(10) 0.039(9) 0.059(10) -0.022(7) -0.005(8) -0.013(8)
C(26) 0.057(10) 0.021(8) 0.047(8) -0.000(7) 0.012(8) -0.018(7)
C(27) 0.052(10) 0.023(7) 0.020(6) -0.014(6) -0.014(6) -0.013(5)
C(28) 0.024(8) 0.036(8) 0.029(7) 0.007(7) -0.011(6) 0.024(6)
C(29) 0.053(11) 0.030(8) 0.085(12) -0.014(8) 0.029(10) 0.004(8)
C(30) 0.064(13) 0.033(9) 0.126(18) -0.005(8) 0.050(12) 0.004(10)
C(31) 0.057(12) 0.040(9) 0.051(9) -0.006(8) 0.014(9) 0.001(8)
C(32) 0.032(9) 0.052(10) 0.056(9) 0.003(7) 0.018(7) 0.005(8)
C(33) 0.069(12) 0.026(8) 0.056(10) 0.003(8) 0.010(9) 0.010(7)
C(34) 0.066(13) 0.018(7) 0.052(9) -0.017(8) -0.010(9) -0.015(7)
C(35) 0.055(12) 0.020(8) 0.110(15) 0.006(7) 0.026(11) 0.007(9)
C(36) 0.045(11) 0.028(9) 0.135(17) 0.010(8) 0.035(11) 0.018(10)
C(37) 0.055(11) 0.029(8) 0.103(14) -0.007(8) 0.045(10) -0.020(9)
C(38) 0.033(10) 0.031(9) 0.132(17) -0.005(8) 0.028(10) 0.003(11)
C(39) 0.025(9) 0.028(8) 0.064(10) -0.007(7) 0.030(8) -0.001(7)
C(40) 0.114(19) 0.035(10) 0.101(15) -0.008(11) -0.055(14) -0.041(10)
C(41) 0.043(10) 0.065(12) 0.061(10) 0.001(9) -0.023(8) 0.001(9)
C(42) 0.043(10) 0.049(9) 0.049(9) -0.009(9) -0.004(7) 0.004(8)
C(43) 0.068(12) 0.033(9) 0.033(8) -0.005(8) 0.005(8) 0.007(7)
C(44) 0.027(10) 0.047(9) 0.059(10) -0.006(8) 0.018(8) -0.001(8)

loop_
_atom_type_symbol
_atom_type_description
_atom_type_scat_dispersion_real
_atom_type_scat_dispersion_imag
_atom_type_scat_source
C C 0.003 0.002
;
International Tables for Crystallography
(1992, Vol. C, Tables 4.2.6.8 and 6.1.1.4)
;
H H 0.000 0.000
;
International Tables for Crystallography
(1992, Vol. C, Table 6.1.1.4)
;
N N 0.006 0.003
;
International Tables for Crystallography
(1992, Vol. C, Tables 4.2.6.8 and 6.1.1.4)
;
B B 0.001 0.001
;
International Tables for Crystallography
(1992, Vol. C, Tables 4.2.6.8 and 6.1.1.4)
;
F F 0.017 0.010
;
International Tables for Crystallography
(1992, Vol. C, Tables 4.2.6.8 and 6.1.1.4)
;
O O 0.011 0.006
;
International Tables for Crystallography
(1992, Vol. C, Tables 4.2.6.8 and 6.1.1.4)
;
Pd Pd -0.999 1.007
;
International Tables for Crystallography
(1992, Vol. C, Tables 4.2.6.8 and 6.1.1.4)
;

loop_
_geom_angle_atom_site_label_1
_geom_angle_atom_site_label_2
_geom_angle_atom_site_label_3
_geom_angle
_geom_angle_publ_flag
_geom_angle_site_symmetry_1
_geom_angle_site_symmetry_2
_geom_angle_site_symmetry_3
N(1) Pd(1) N(2) 86.6(4) ? . . .
N(1) Pd(1) N(3) 171.3(5) ? . . .
N(1) Pd(1) N(4) 92.8(4) ? . . .
N(2) Pd(1) N(3) 94.5(4) ? . . .
N(2) Pd(1) N(4) 168.4(4) ? . . .
N(3) Pd(1) N(4) 87.9(4) ? . . .
N(5) Pd(2) N(6) 87.6(5) ? . . .
N(5) Pd(2) N(7) 170.5(5) ? . . .
N(5) Pd(2) N(8) 89.7(4) ? . . .
N(6) Pd(2) N(7) 97.1(5) ? . . .
N(6) Pd(2) N(8) 168.9(4) ? . . .
N(7) Pd(2) N(8) 87.3(5) ? . . .
N(1) O(1) C(5) 109.3(10) ? . . .
N(2) O(2) C(10) 108.8(8) ? . . .
N(3) O(3) C(16) 107.5(9) ? . . .
N(4) O(4) C(21) 106.4(9) ? . . .
N(5) O(5) C(27) 107.8(9) ? . . .
N(6) O(6) C(32) 106.8(9) ? . . .
N(7) O(7) C(38) 109.6(10) ? . . .
N(8) O(8) C(43) 109.0(9) ? . . .
Pd(1) N(1) O(1) 116.3(8) ? . . .
Pd(1) N(1) C(6) 133.4(10) ? . . .
O(1) N(1) C(6) 108.1(11) ? . . .
Pd(1) N(2) O(2) 116.9(7) ? . . .
Pd(1) N(2) C(11) 131.4(9) ? . . .
O(2) N(2) C(11) 110.3(10) ? . . .
Pd(1) N(3) O(3) 116.0(8) ? . . .
Pd(1) N(3) C(17) 131.0(10) ? . . .
O(3) N(3) C(17) 111.3(11) ? . . .
Pd(1) N(4) O(4) 117.2(8) ? . . .
Pd(1) N(4) C(22) 127.2(10) ? . . .
O(4) N(4) C(22) 112.2(12) ? . . .
Pd(2) N(5) O(5) 118.8(8) ? . . .
Pd(2) N(5) C(28) 129.7(10) ? . . .
O(5) N(5) C(28) 110.4(10) ? . . .
Pd(2) N(6) O(6) 119.6(8) ? . . .
Pd(2) N(6) C(33) 129.1(11) ? . . .
O(6) N(6) C(33) 108.9(12) ? . . .
Pd(2) N(7) O(7) 121.5(9) ? . . .
Pd(2) N(7) C(39) 127.1(11) ? . . .
O(7) N(7) C(39) 108.9(10) ? . . .
Pd(2) N(8) O(8) 114.2(7) ? . . .
Pd(2) N(8) C(44) 132.0(10) ? . . .
O(8) N(8) C(44) 111.5(11) ? . . .
C(2) C(1) C(6) 98.1(11) ? . . .
C(2) C(1) C(7) 113.4(13) ? . . .
C(2) C(1) C(11) 115.7(13) ? . . .
C(6) C(1) C(7) 113.7(13) ? . . .
C(6) C(1) C(11) 117.3(13) ? . . .
C(7) C(1) C(11) 99.5(11) ? . . .
C(1) C(2) C(3) 107.4(14) ? . . .
C(2) C(3) C(4) 107.3(13) ? . . .
C(3) C(4) C(5) 125.6(15) ? . . .
C(3) C(4) C(6) 102.0(13) ? . . .
C(5) C(4) C(6) 102.4(11) ? . . .
O(1) C(5) C(4) 100.8(10) ? . . .
O(1) C(5) C(45) 103.6(12) ? . . .
O(1) C(5) C(48) 104.6(13) ? . . .
C(4) C(5) C(45) 115.6(15) ? . . .
C(4) C(5) C(48) 113.5(13) ? . . .
C(45) C(5) C(48) 116.2(14) ? . . .
N(1) C(6) C(1) 125.4(13) ? . . .
N(1) C(6) C(4) 116.9(13) ? . . .
C(1) C(6) C(4) 114.9(14) ? . . .
C(1) C(7) C(8) 101.8(12) ? . . .
C(7) C(8) C(9) 108.9(12) ? . . .
C(8) C(9) C(10) 126.1(12) ? . . .
C(8) C(9) C(11) 101.0(12) ? . . .
C(10) C(9) C(11) 103.9(12) ? . . .
O(2) C(10) C(9) 101.0(9) ? . . .
O(2) C(10) C(51) 106.0(11) ? . . .
O(2) C(10) C(54) 103.2(9) ? . . .
C(9) C(10) C(51) 116.6(11) ? . . .
C(9) C(10) C(54) 111.6(12) ? . . .
C(51) C(10) C(54) 116.0(12) ? . . .
N(2) C(11) C(1) 125.7(14) ? . . .
N(2) C(11) C(9) 113.7(12) ? . . .
C(1) C(11) C(9) 115.6(12) ? . . .
C(13) C(12) C(17) 99.4(14) ? . . .
C(13) C(12) C(18) 115.0(14) ? . . .
C(13) C(12) C(22) 116.0(13) ? . . .
C(17) C(12) C(18) 113.1(13) ? . . .
C(17) C(12) C(22) 114.4(13) ? . . .
C(18) C(12) C(22) 99.7(14) ? . . .
C(12) C(13) C(14) 107.2(13) ? . . .
C(13) C(14) C(15) 107.0(13) ? . . .
C(14) C(15) C(16) 127.1(14) ? . . .
C(14) C(15) C(17) 101.6(12) ? . . .
C(16) C(15) C(17) 101.4(12) ? . . .
O(3) C(16) C(15) 102.7(10) ? . . .
O(3) C(16) C(57) 106.1(11) ? . . .
O(3) C(16) C(60) 104.8(10) ? . . .
C(15) C(16) C(57) 115.2(12) ? . . .
C(15) C(16) C(60) 111.3(11) ? . . .
C(57) C(16) C(60) 115.2(13) ? . . .
N(3) C(17) C(12) 127.8(12) ? . . .
N(3) C(17) C(15) 115.1(14) ? . . .
C(12) C(17) C(15) 112.9(13) ? . . .
C(12) C(18) C(19) 104.7(14) ? . . .
C(18) C(19) C(20) 107.3(15) ? . . .
C(19) C(20) C(21) 123.8(18) ? . . .
C(19) C(20) C(22) 101.9(13) ? . . .
C(21) C(20) C(22) 103.2(14) ? . . .
O(4) C(21) C(20) 102.0(14) ? . . .
O(4) C(21) C(63) 107.1(14) ? . . .
O(4) C(21) C(66) 101.1(12) ? . . .
C(20) C(21) C(63) 118.1(14) ? . . .
C(20) C(21) C(66) 113.0(15) ? . . .
C(63) C(21) C(66) 113.2(15) ? . . .
N(4) C(22) C(12) 131.4(16) ? . . .
N(4) C(22) C(20) 110.7(13) ? . . .
C(12) C(22) C(20) 115.6(14) ? . . .
C(24) C(23) C(28) 98.1(11) ? . . .
C(24) C(23) C(29) 112.3(12) ? . . .
C(24) C(23) C(33) 116.1(12) ? . . .
C(28) C(23) C(29) 115.0(12) ? . . .
C(28) C(23) C(33) 116.5(13) ? . . .
C(29) C(23) C(33) 99.7(13) ? . . .
C(23) C(24) C(25) 107.4(11) ? . . .
C(24) C(25) C(26) 104.5(11) ? . . .
C(25) C(26) C(27) 128.3(12) ? . . .
C(25) C(26) C(28) 101.9(11) ? . . .
C(27) C(26) C(28) 104.5(11) ? . . .
O(5) C(27) C(26) 103.8(10) ? . . .
O(5) C(27) C(69) 102.5(10) ? . . .
O(5) C(27) C(72) 103.4(10) ? . . .
C(26) C(27) C(69) 115.7(11) ? . . .
C(26) C(27) C(72) 115.9(11) ? . . .
C(69) C(27) C(72) 113.2(12) ? . . .
N(5) C(28) C(23) 127.4(13) ? . . .
N(5) C(28) C(26) 113.3(12) ? . . .
C(23) C(28) C(26) 115.1(12) ? . . .
C(23) C(29) C(30) 105.2(12) ? . . .
C(29) C(30) C(31) 105.7(14) ? . . .
C(30) C(31) C(32) 123.3(14) ? . . .
C(30) C(31) C(33) 102.5(13) ? . . .
C(32) C(31) C(33) 102.0(13) ? . . .
O(6) C(32) C(31) 101.4(12) ? . . .
O(6) C(32) C(75) 105.9(12) ? . . .
O(6) C(32) C(78) 106.5(11) ? . . .
C(31) C(32) C(75) 112.1(12) ? . . .
C(31) C(32) C(78) 118.9(13) ? . . .
C(75) C(32) C(78) 110.6(13) ? . . .
N(6) C(33) C(23) 128.9(16) ? . . .
N(6) C(33) C(31) 114.3(13) ? . . .
C(23) C(33) C(31) 115.1(14) ? . . .
C(35) C(34) C(39) 101.7(12) ? . . .
C(35) C(34) C(40) 112.2(13) ? . . .
C(35) C(34) C(44) 118.8(14) ? . . .
C(39) C(34) C(40) 113.0(14) ? . . .
C(39) C(34) C(44) 115.6(13) ? . . .
C(40) C(34) C(44) 96.2(11) ? . . .
C(34) C(35) C(36) 104.5(15) ? . . .
C(35) C(36) C(37) 105.6(13) ? . . .
C(36) C(37) C(38) 125.2(16) ? . . .
C(36) C(37) C(39) 103.6(13) ? . . .
C(38) C(37) C(39) 102.9(12) ? . . .
O(7) C(38) C(37) 99.6(11) ? . . .
O(7) C(38) C(81) 102.2(15) ? . . .
O(7) C(38) C(84) 104.5(15) ? . . .
C(37) C(38) C(81) 109.8(16) ? . . .
C(37) C(38) C(84) 117.0(17) ? . . .
C(81) C(38) C(84) 120.2(16) ? . . .
N(7) C(39) C(34) 131.4(13) ? . . .
N(7) C(39) C(37) 116.0(13) ? . . .
C(34) C(39) C(37) 110.1(13) ? . . .
C(34) C(40) C(41) 109.1(14) ? . . .
C(40) C(41) C(42) 106.8(13) ? . . .
C(41) C(42) C(43) 126.8(13) ? . . .
C(41) C(42) C(44) 103.9(13) ? . . .
C(43) C(42) C(44) 101.3(12) ? . . .
O(8) C(43) C(42) 101.9(10) ? . . .
O(8) C(43) C(87) 106.0(10) ? . . .
O(8) C(43) C(90) 105.7(13) ? . . .
C(42) C(43) C(87) 112.0(13) ? . . .
C(42) C(43) C(90) 115.1(12) ? . . .
C(87) C(43) C(90) 114.7(12) ? . . .
N(8) C(44) C(34) 125.3(14) ? . . .
N(8) C(44) C(42) 115.1(14) ? . . .
C(34) C(44) C(42) 115.7(13) ? . . .
C(5) C(45) C(46) 116.3(15) ? . . .
C(5) C(45) C(47) 112.7(17) ? . . .
C(46) C(45) C(47) 107.2(16) ? . . .
C(5) C(48) C(49) 117.1(15) ? . . .
C(5) C(48) C(50) 110.6(15) ? . . .
C(49) C(48) C(50) 108.3(15) ? . . .
C(10) C(51) C(52) 113.8(12) ? . . .
C(10) C(51) C(53) 115.6(13) ? . . .
C(52) C(51) C(53) 107.6(14) ? . . .
C(10) C(54) C(55) 116.5(13) ? . . .
C(10) C(54) C(56) 110.7(12) ? . . .
C(55) C(54) C(56) 109.3(14) ? . . .
C(16) C(57) C(58) 112.5(14) ? . . .
C(16) C(57) C(59) 114.4(13) ? . . .
C(58) C(57) C(59) 108.9(15) ? . . .
C(16) C(60) C(61) 112.8(12) ? . . .
C(16) C(60) C(62) 112.9(11) ? . . .
C(61) C(60) C(62) 110.7(12) ? . . .
C(21) C(63) C(64) 110.7(16) ? . . .
C(21) C(63) C(65) 112.1(15) ? . . .
C(64) C(63) C(65) 109.2(16) ? . . .
C(21) C(66) C(67) 115.3(16) ? . . .
C(21) C(66) C(68) 105.6(15) ? . . .
C(67) C(66) C(68) 109.6(15) ? . . .
C(27) C(69) C(70) 111.3(12) ? . . .
C(27) C(69) C(71) 111.6(14) ? . . .
C(70) C(69) C(71) 108.6(14) ? . . .
C(27) C(72) C(73) 114.1(12) ? . . .
C(27) C(72) C(74) 113.1(13) ? . . .
C(73) C(72) C(74) 108.8(14) ? . . .
C(32) C(75) C(76) 110.8(14) ? . . .
C(32) C(75) C(77) 112.7(15) ? . . .
C(76) C(75) C(77) 110.7(14) ? . . .
C(32) C(78) C(79) 115.9(14) ? . . .
C(32) C(78) C(80) 111.7(14) ? . . .
C(79) C(78) C(80) 108.6(13) ? . . .
C(38) C(81) C(82) 107.8(19) ? . . .
C(38) C(81) C(83) 115(2) ? . . .
C(82) C(81) C(83) 106(2) ? . . .
C(38) C(84) C(85) 110(2) ? . . .
C(38) C(84) C(86) 116.2(18) ? . . .
C(85) C(84) C(86) 113(2) ? . . .
C(43) C(87) C(88) 109.7(13) ? . . .
C(43) C(87) C(89) 112.5(12) ? . . .
C(88) C(87) C(89) 113.9(14) ? . . .
C(43) C(90) C(91) 112.7(14) ? . . .
C(43) C(90) C(92) 113.3(14) ? . . .
C(91) C(90) C(92) 109.1(16) ? . . .
F(1) B(1) F(1) 111(2) ? . . 2_556
F(1) B(1) F(2) 109.3(7) ? . . .
F(1) B(1) F(2) 109.1(6) ? . . 2_556
F(1) B(1) F(2) 109.1(6) ? 2_556 . .
F(1) B(1) F(2) 109.3(7) ? 2_556 . 2_556
F(2) B(1) F(2) 109(2) ? . . 2_556
F(3) B(2) F(4) 106.6(18) ? . . .
F(3) B(2) F(5) 112.5(18) ? . . .
F(3) B(2) F(6) 111.2(19) ? . . .
F(4) B(2) F(5) 102.0(16) ? . . .
F(4) B(2) F(6) 97(2) ? . . .
F(5) B(2) F(6) 124(2) ? . . .
F(7) B(2) F(8) 92(2) ? . . .
F(7) B(2) F(9) 95(2) ? . . .
F(7) B(2) F(10) 115(2) ? . . .
F(8) B(2) F(9) 115(2) ? . . .
F(8) B(2) F(10) 111(2) ? . . .
F(9) B(2) F(10) 123(2) ? . . .
F(11) B(3) F(12) 107.4(16) ? . . .
F(11) B(3) F(13) 115.3(17) ? . . .
F(11) B(3) F(14) 109.9(17) ? . . .
F(12) B(3) F(13) 117.3(19) ? . . .
F(12) B(3) F(14) 104.2(17) ? . . .
F(13) B(3) F(14) 101.9(17) ? . . .
F(15) B(3) F(16) 99(2) ? . . .
F(15) B(3) F(17) 89(2) ? . . .
F(15) B(3) F(18) 91(2) ? . . .
F(16) B(3) F(17) 115(2) ? . . .
F(16) B(3) F(18) 120(2) ? . . .
F(17) B(3) F(18) 125(2) ? . . .
F(19) B(4) F(20) 109(3) ? . . .
F(19) B(4) F(21) 114(2) ? . . .
F(19) B(4) F(22) 109(2) ? . . .
F(20) B(4) F(21) 123(3) ? . . .
F(20) B(4) F(22) 88(2) ? . . .
F(21) B(4) F(22) 110(2) ? . . .
F(23) B(4) F(24) 83(3) ? . . .
F(23) B(4) F(25) 102(3) ? . . .
F(23) B(4) F(26) 137(3) ? . . .
F(24) B(4) F(25) 114(3) ? . . .
F(24) B(4) F(26) 99(3) ? . . .
F(25) B(4) F(26) 115(4) ? . . .
F(27) B(5) F(28) 137(8) ? . . .
F(27) B(5) F(29) 102(5) ? . . .
F(27) B(5) F(30) 106(5) ? . . .
F(28) B(5) F(29) 102(6) ? . . .
F(28) B(5) F(30) 109(6) ? . . .
F(29) B(5) F(30) 90(4) ? . . .
C(1) C(2) H(1) 110.0 ? . . .
C(1) C(2) H(2) 110.0 ? . . .
C(3) C(2) H(1) 110.1 ? . . .
C(3) C(2) H(2) 109.9 ? . . .
H(1) C(2) H(2) 109.5 ? . . .
C(2) C(3) H(3) 110.0 ? . . .
C(2) C(3) H(4) 110.1 ? . . .
C(4) C(3) H(3) 110.0 ? . . .
C(4) C(3) H(4) 110.0 ? . . .
H(3) C(3) H(4) 109.5 ? . . .
C(3) C(4) H(5) 108.5 ? . . .
C(5) C(4) H(5) 108.5 ? . . .
C(6) C(4) H(5) 108.6 ? . . .
C(1) C(7) H(6) 111.3 ? . . .
C(1) C(7) H(7) 111.4 ? . . .
C(8) C(7) H(6) 111.4 ? . . .
C(8) C(7) H(7) 111.3 ? . . .
H(6) C(7) H(7) 109.5 ? . . .
C(7) C(8) H(8) 109.6 ? . . .
C(7) C(8) H(9) 109.6 ? . . .
C(9) C(8) H(8) 109.6 ? . . .
C(9) C(8) H(9) 109.6 ? . . .
H(8) C(8) H(9) 109.5 ? . . .
C(8) C(9) H(10) 108.2 ? . . .
C(10) C(9) H(10) 108.2 ? . . .
C(11) C(9) H(10) 108.2 ? . . .
C(12) C(13) H(11) 110.0 ? . . .
C(12) C(13) H(12) 110.0 ? . . .
C(14) C(13) H(11) 110.0 ? . . .
C(14) C(13) H(12) 110.0 ? . . .
H(11) C(13) H(12) 109.4 ? . . .
C(13) C(14) H(13) 110.1 ? . . .
C(13) C(14) H(14) 110.1 ? . . .
C(15) C(14) H(13) 110.1 ? . . .
C(15) C(14) H(14) 110.1 ? . . .
H(13) C(14) H(14) 109.5 ? . . .
C(14) C(15) H(15) 108.4 ? . . .
C(16) C(15) H(15) 108.4 ? . . .
C(17) C(15) H(15) 108.4 ? . . .
C(12) C(18) H(16) 110.6 ? . . .
C(12) C(18) H(17) 110.7 ? . . .
C(19) C(18) H(16) 110.5 ? . . .
C(19) C(18) H(17) 110.8 ? . . .
H(16) C(18) H(17) 109.4 ? . . .
C(18) C(19) H(18) 110.2 ? . . .
C(18) C(19) H(19) 109.9 ? . . .
C(20) C(19) H(18) 110.1 ? . . .
C(20) C(19) H(19) 109.9 ? . . .
H(18) C(19) H(19) 109.4 ? . . .
C(19) C(20) H(20) 109.0 ? . . .
C(21) C(20) H(20) 108.9 ? . . .
C(22) C(20) H(20) 109.0 ? . . .
C(23) C(24) H(21) 110.0 ? . . .
C(23) C(24) H(22) 110.0 ? . . .
C(25) C(24) H(21) 110.0 ? . . .
C(25) C(24) H(22) 110.0 ? . . .
H(21) C(24) H(22) 109.5 ? . . .
C(24) C(25) H(23) 110.7 ? . . .
C(24) C(25) H(24) 110.7 ? . . .
C(26) C(25) H(23) 110.7 ? . . .
C(26) C(25) H(24) 110.7 ? . . .
H(23) C(25) H(24) 109.5 ? . . .
C(25) C(26) H(25) 106.8 ? . . .
C(27) C(26) H(25) 106.9 ? . . .
C(28) C(26) H(25) 106.9 ? . . .
C(23) C(29) H(26) 110.6 ? . . .
C(23) C(29) H(27) 110.6 ? . . .
C(30) C(29) H(26) 110.5 ? . . .
C(30) C(29) H(27) 110.5 ? . . .
H(26) C(29) H(27) 109.5 ? . . .
C(29) C(30) H(28) 110.4 ? . . .
C(29) C(30) H(29) 110.4 ? . . .
C(31) C(30) H(28) 110.4 ? . . .
C(31) C(30) H(29) 110.4 ? . . .
H(28) C(30) H(29) 109.5 ? . . .
C(30) C(31) H(30) 109.3 ? . . .
C(32) C(31) H(30) 109.3 ? . . .
C(33) C(31) H(30) 109.3 ? . . .
C(34) C(35) H(31) 110.7 ? . . .
C(34) C(35) H(32) 110.7 ? . . .
C(36) C(35) H(31) 110.7 ? . . .
C(36) C(35) H(32) 110.7 ? . . .
H(31) C(35) H(32) 109.5 ? . . .
C(35) C(36) H(33) 110.4 ? . . .
C(35) C(36) H(34) 110.4 ? . . .
C(37) C(36) H(33) 110.4 ? . . .
C(37) C(36) H(34) 110.5 ? . . .
H(33) C(36) H(34) 109.5 ? . . .
C(36) C(37) H(35) 108.0 ? . . .
C(38) C(37) H(35) 108.0 ? . . .
C(39) C(37) H(35) 108.0 ? . . .
C(34) C(40) H(36) 109.5 ? . . .
C(34) C(40) H(37) 109.6 ? . . .
C(41) C(40) H(36) 109.5 ? . . .
C(41) C(40) H(37) 109.6 ? . . .
H(36) C(40) H(37) 109.4 ? . . .
C(40) C(41) H(38) 110.2 ? . . .
C(40) C(41) H(39) 110.1 ? . . .
C(42) C(41) H(38) 110.1 ? . . .
C(42) C(41) H(39) 110.1 ? . . .
H(38) C(41) H(39) 109.5 ? . . .
C(41) C(42) H(40) 107.8 ? . . .
C(43) C(42) H(40) 107.8 ? . . .
C(44) C(42) H(40) 107.8 ? . . .
C(5) C(45) H(41) 106.7 ? . . .
C(46) C(45) H(41) 106.7 ? . . .
C(47) C(45) H(41) 106.7 ? . . .
C(45) C(46) H(42) 109.5 ? . . .
C(45) C(46) H(43) 109.4 ? . . .
C(45) C(46) H(44) 109.5 ? . . .
H(42) C(46) H(43) 109.5 ? . . .
H(42) C(46) H(44) 109.5 ? . . .
H(43) C(46) H(44) 109.5 ? . . .
C(45) C(47) H(45) 109.5 ? . . .
C(45) C(47) H(46) 109.5 ? . . .
C(45) C(47) H(47) 109.5 ? . . .
H(45) C(47) H(46) 109.5 ? . . .
H(45) C(47) H(47) 109.5 ? . . .
H(46) C(47) H(47) 109.5 ? . . .
C(5) C(48) H(48) 106.7 ? . . .
C(49) C(48) H(48) 106.8 ? . . .
C(50) C(48) H(48) 106.7 ? . . .
C(48) C(49) H(49) 109.4 ? . . .
C(48) C(49) H(50) 109.5 ? . . .
C(48) C(49) H(51) 109.5 ? . . .
H(49) C(49) H(50) 109.5 ? . . .
H(49) C(49) H(51) 109.5 ? . . .
H(50) C(49) H(51) 109.5 ? . . .
C(48) C(50) H(52) 109.5 ? . . .
C(48) C(50) H(53) 109.5 ? . . .
C(48) C(50) H(54) 109.4 ? . . .
H(52) C(50) H(53) 109.5 ? . . .
H(52) C(50) H(54) 109.5 ? . . .
H(53) C(50) H(54) 109.5 ? . . .
C(10) C(51) H(55) 106.4 ? . . .
C(52) C(51) H(55) 106.4 ? . . .
C(53) C(51) H(55) 106.4 ? . . .
C(51) C(52) H(56) 109.4 ? . . .
C(51) C(52) H(57) 109.5 ? . . .
C(51) C(52) H(58) 109.5 ? . . .
H(56) C(52) H(57) 109.5 ? . . .
H(56) C(52) H(58) 109.5 ? . . .
H(57) C(52) H(58) 109.5 ? . . .
C(51) C(53) H(59) 109.5 ? . . .
C(51) C(53) H(60) 109.5 ? . . .
C(51) C(53) H(61) 109.5 ? . . .
H(59) C(53) H(60) 109.5 ? . . .
H(59) C(53) H(61) 109.5 ? . . .
H(60) C(53) H(61) 109.5 ? . . .
C(10) C(54) H(62) 106.6 ? . . .
C(55) C(54) H(62) 106.6 ? . . .
C(56) C(54) H(62) 106.6 ? . . .
C(54) C(55) H(63) 109.5 ? . . .
C(54) C(55) H(64) 109.5 ? . . .
C(54) C(55) H(65) 109.5 ? . . .
H(63) C(55) H(64) 109.5 ? . . .
H(63) C(55) H(65) 109.5 ? . . .
H(64) C(55) H(65) 109.5 ? . . .
C(54) C(56) H(66) 109.5 ? . . .
C(54) C(56) H(67) 109.5 ? . . .
C(54) C(56) H(68) 109.5 ? . . .
H(66) C(56) H(67) 109.5 ? . . .
H(66) C(56) H(68) 109.5 ? . . .
H(67) C(56) H(68) 109.5 ? . . .
C(16) C(57) H(69) 106.9 ? . . .
C(58) C(57) H(69) 106.9 ? . . .
C(59) C(57) H(69) 106.9 ? . . .
C(57) C(58) H(70) 109.4 ? . . .
C(57) C(58) H(71) 109.5 ? . . .
C(57) C(58) H(72) 109.5 ? . . .
H(70) C(58) H(71) 109.5 ? . . .
H(70) C(58) H(72) 109.5 ? . . .
H(71) C(58) H(72) 109.5 ? . . .
C(57) C(59) H(73) 109.5 ? . . .
C(57) C(59) H(74) 109.5 ? . . .
C(57) C(59) H(75) 109.4 ? . . .
H(73) C(59) H(74) 109.5 ? . . .
H(73) C(59) H(75) 109.5 ? . . .
H(74) C(59) H(75) 109.5 ? . . .
C(16) C(60) H(76) 106.6 ? . . .
C(61) C(60) H(76) 106.7 ? . . .
C(62) C(60) H(76) 106.6 ? . . .
C(60) C(61) H(77) 109.5 ? . . .
C(60) C(61) H(78) 109.4 ? . . .
C(60) C(61) H(79) 109.5 ? . . .
H(77) C(61) H(78) 109.5 ? . . .
H(77) C(61) H(79) 109.5 ? . . .
H(78) C(61) H(79) 109.5 ? . . .
C(60) C(62) H(80) 109.5 ? . . .
C(60) C(62) H(81) 109.5 ? . . .
C(60) C(62) H(82) 109.4 ? . . .
H(80) C(62) H(81) 109.5 ? . . .
H(80) C(62) H(82) 109.5 ? . . .
H(81) C(62) H(82) 109.5 ? . . .
C(21) C(63) H(83) 108.2 ? . . .
C(64) C(63) H(83) 108.2 ? . . .
C(65) C(63) H(83) 108.2 ? . . .
C(63) C(64) H(84) 109.4 ? . . .
C(63) C(64) H(85) 109.5 ? . . .
C(63) C(64) H(86) 109.5 ? . . .
H(84) C(64) H(85) 109.5 ? . . .
H(84) C(64) H(86) 109.5 ? . . .
H(85) C(64) H(86) 109.5 ? . . .
C(63) C(65) H(87) 109.4 ? . . .
C(63) C(65) H(88) 109.5 ? . . .
C(63) C(65) H(89) 109.5 ? . . .
H(87) C(65) H(88) 109.5 ? . . .
H(87) C(65) H(89) 109.5 ? . . .
H(88) C(65) H(89) 109.5 ? . . .
C(21) C(66) H(90) 108.7 ? . . .
C(67) C(66) H(90) 108.7 ? . . .
C(68) C(66) H(90) 108.7 ? . . .
C(66) C(67) H(91) 109.4 ? . . .
C(66) C(67) H(92) 109.6 ? . . .
C(66) C(67) H(93) 109.4 ? . . .
H(91) C(67) H(92) 109.5 ? . . .
H(91) C(67) H(93) 109.5 ? . . .
H(92) C(67) H(93) 109.5 ? . . .
C(66) C(68) H(94) 109.5 ? . . .
C(66) C(68) H(95) 109.4 ? . . .
C(66) C(68) H(96) 109.4 ? . . .
H(94) C(68) H(95) 109.5 ? . . .
H(94) C(68) H(96) 109.5 ? . . .
H(95) C(68) H(96) 109.5 ? . . .
C(27) C(69) H(97) 108.4 ? . . .
C(70) C(69) H(97) 108.4 ? . . .
C(71) C(69) H(97) 108.4 ? . . .
C(69) C(70) H(98) 109.5 ? . . .
C(69) C(70) H(99) 109.5 ? . . .
C(69) C(70) H(100) 109.5 ? . . .
H(98) C(70) H(99) 109.5 ? . . .
H(98) C(70) H(100) 109.5 ? . . .
H(99) C(70) H(100) 109.5 ? . . .
C(69) C(71) H(101) 109.4 ? . . .
C(69) C(71) H(102) 109.5 ? . . .
C(69) C(71) H(103) 109.4 ? . . .
H(101) C(71) H(102) 109.5 ? . . .
H(101) C(71) H(103) 109.5 ? . . .
H(102) C(71) H(103) 109.5 ? . . .
C(27) C(72) H(104) 106.8 ? . . .
C(73) C(72) H(104) 106.8 ? . . .
C(74) C(72) H(104) 106.8 ? . . .
C(72) C(73) H(105) 109.5 ? . . .
C(72) C(73) H(106) 109.4 ? . . .
C(72) C(73) H(107) 109.5 ? . . .
H(105) C(73) H(106) 109.5 ? . . .
H(105) C(73) H(107) 109.5 ? . . .
H(106) C(73) H(107) 109.5 ? . . .
C(72) C(74) H(108) 109.4 ? . . .
C(72) C(74) H(109) 109.5 ? . . .
C(72) C(74) H(110) 109.5 ? . . .
H(108) C(74) H(109) 109.5 ? . . .
H(108) C(74) H(110) 109.5 ? . . .
H(109) C(74) H(110) 109.5 ? . . .
C(32) C(75) H(111) 107.5 ? . . .
C(76) C(75) H(111) 107.5 ? . . .
C(77) C(75) H(111) 107.4 ? . . .
C(75) C(76) H(112) 109.5 ? . . .
C(75) C(76) H(113) 109.5 ? . . .
C(75) C(76) H(114) 109.5 ? . . .
H(112) C(76) H(113) 109.5 ? . . .
H(112) C(76) H(114) 109.5 ? . . .
H(113) C(76) H(114) 109.5 ? . . .
C(75) C(77) H(115) 109.5 ? . . .
C(75) C(77) H(116) 109.5 ? . . .
C(75) C(77) H(117) 109.4 ? . . .
H(115) C(77) H(116) 109.5 ? . . .
H(115) C(77) H(117) 109.5 ? . . .
H(116) C(77) H(117) 109.5 ? . . .
C(32) C(78) H(118) 106.8 ? . . .
C(79) C(78) H(118) 106.7 ? . . .
C(80) C(78) H(118) 106.8 ? . . .
C(78) C(79) H(119) 109.5 ? . . .
C(78) C(79) H(120) 109.5 ? . . .
C(78) C(79) H(121) 109.5 ? . . .
H(119) C(79) H(120) 109.5 ? . . .
H(119) C(79) H(121) 109.5 ? . . .
H(120) C(79) H(121) 109.5 ? . . .
C(78) C(80) H(122) 109.4 ? . . .
C(78) C(80) H(123) 109.5 ? . . .
C(78) C(80) H(124) 109.5 ? . . .
H(122) C(80) H(123) 109.5 ? . . .
H(122) C(80) H(124) 109.5 ? . . .
H(123) C(80) H(124) 109.5 ? . . .
C(38) C(81) H(125) 109.1 ? . . .
C(82) C(81) H(125) 109.1 ? . . .
C(83) C(81) H(125) 109.1 ? . . .
C(81) C(82) H(126) 109.5 ? . . .
C(81) C(82) H(127) 109.5 ? . . .
C(81) C(82) H(128) 109.4 ? . . .
H(126) C(82) H(127) 109.5 ? . . .
H(126) C(82) H(128) 109.5 ? . . .
H(127) C(82) H(128) 109.5 ? . . .
C(81) C(83) H(129) 109.4 ? . . .
C(81) C(83) H(130) 109.5 ? . . .
C(81) C(83) H(131) 109.5 ? . . .
H(129) C(83) H(130) 109.5 ? . . .
H(129) C(83) H(131) 109.5 ? . . .
H(130) C(83) H(131) 109.5 ? . . .
C(38) C(84) H(132) 105.5 ? . . .
C(85) C(84) H(132) 105.5 ? . . .
C(86) C(84) H(132) 105.5 ? . . .
C(84) C(85) H(133) 109.4 ? . . .
C(84) C(85) H(134) 109.4 ? . . .
C(84) C(85) H(135) 109.6 ? . . .
H(133) C(85) H(134) 109.5 ? . . .
H(133) C(85) H(135) 109.5 ? . . .
H(134) C(85) H(135) 109.5 ? . . .
C(84) C(86) H(136) 109.5 ? . . .
C(84) C(86) H(137) 109.4 ? . . .
C(84) C(86) H(138) 109.5 ? . . .
H(136) C(86) H(137) 109.5 ? . . .
H(136) C(86) H(138) 109.5 ? . . .
H(137) C(86) H(138) 109.5 ? . . .
C(43) C(87) H(139) 106.8 ? . . .
C(88) C(87) H(139) 106.7 ? . . .
C(89) C(87) H(139) 106.8 ? . . .
C(87) C(88) H(140) 109.5 ? . . .
C(87) C(88) H(141) 109.4 ? . . .
C(87) C(88) H(142) 109.5 ? . . .
H(140) C(88) H(141) 109.5 ? . . .
H(140) C(88) H(142) 109.5 ? . . .
H(141) C(88) H(142) 109.5 ? . . .
C(87) C(89) H(143) 109.4 ? . . .
C(87) C(89) H(144) 109.5 ? . . .
C(87) C(89) H(145) 109.5 ? . . .
H(143) C(89) H(144) 109.5 ? . . .
H(143) C(89) H(145) 109.5 ? . . .
H(144) C(89) H(145) 109.5 ? . . .
C(43) C(90) H(146) 107.1 ? . . .
C(91) C(90) H(146) 107.1 ? . . .
C(92) C(90) H(146) 107.1 ? . . .
C(90) C(91) H(147) 109.5 ? . . .
C(90) C(91) H(148) 109.4 ? . . .
C(90) C(91) H(149) 109.5 ? . . .
H(147) C(91) H(148) 109.5 ? . . .
H(147) C(91) H(149) 109.5 ? . . .
H(148) C(91) H(149) 109.5 ? . . .
C(90) C(92) H(150) 109.4 ? . . .
C(90) C(92) H(151) 109.5 ? . . .
C(90) C(92) H(152) 109.4 ? . . .
H(150) C(92) H(151) 109.5 ? . . .
H(150) C(92) H(152) 109.5 ? . . .
H(151) C(92) H(152) 109.5 ? . . .

loop_
_geom_bond_atom_site_label_1
_geom_bond_atom_site_label_2
_geom_bond_distance
_geom_bond_publ_flag
_geom_bond_site_symmetry_1
_geom_bond_site_symmetry_2
Pd(1) N(1) 1.972(11) ? . .
Pd(1) N(2) 2.013(11) ? . .
Pd(1) N(3) 2.026(10) ? . .
Pd(1) N(4) 2.035(12) ? . .
Pd(2) N(5) 1.996(10) ? . .
Pd(2) N(6) 2.004(11) ? . .
Pd(2) N(7) 2.036(10) ? . .
Pd(2) N(8) 2.009(11) ? . .
F(1) B(1) 1.40(2) ? . .
F(2) B(1) 1.38(2) ? . .
F(3) B(2) 1.35(2) ? . .
F(4) B(2) 1.41(2) ? . .
F(5) B(2) 1.39(2) ? . .
F(6) B(2) 1.34(3) ? . .
F(7) B(2) 1.43(3) ? . .
F(8) B(2) 1.41(4) ? . .
F(9) B(2) 1.38(4) ? . .
F(10) B(2) 1.40(4) ? . .
F(11) B(3) 1.36(2) ? . .
F(12) B(3) 1.35(2) ? . .
F(13) B(3) 1.31(2) ? . .
F(14) B(3) 1.41(2) ? . .
F(15) B(3) 1.52(4) ? . .
F(16) B(3) 1.44(5) ? . .
F(17) B(3) 1.29(4) ? . .
F(18) B(3) 1.43(3) ? . .
F(19) B(4) 1.30(4) ? . .
F(20) B(4) 1.39(5) ? . .
F(21) B(4) 1.29(4) ? . .
F(22) B(4) 1.41(4) ? . .
F(23) B(4) 1.49(5) ? . .
F(24) B(4) 1.47(6) ? . .
F(25) B(4) 1.24(6) ? . .
F(26) B(4) 1.43(6) ? . .
F(27) B(5) 1.23(9) ? . .
F(28) B(5) 1.26(8) ? . .
F(29) B(5) 1.64(9) ? . .
F(30) B(5) 1.55(8) ? . .
O(1) N(1) 1.417(15) ? . .
O(1) C(5) 1.535(17) ? . .
O(2) N(2) 1.374(13) ? . .
O(2) C(10) 1.524(16) ? . .
O(3) N(3) 1.389(16) ? . .
O(3) C(16) 1.527(16) ? . .
O(4) N(4) 1.392(15) ? . .
O(4) C(21) 1.50(2) ? . .
O(5) N(5) 1.410(16) ? . .
O(5) C(27) 1.522(15) ? . .
O(6) N(6) 1.408(16) ? . .
O(6) C(32) 1.531(19) ? . .
O(7) N(7) 1.388(16) ? . .
O(7) C(38) 1.518(18) ? . .
O(8) N(8) 1.388(14) ? . .
O(8) C(43) 1.493(18) ? . .
N(1) C(6) 1.28(2) ? . .
N(2) C(11) 1.302(18) ? . .
N(3) C(17) 1.270(19) ? . .
N(4) C(22) 1.297(19) ? . .
N(5) C(28) 1.308(18) ? . .
N(6) C(33) 1.30(2) ? . .
N(7) C(39) 1.24(2) ? . .
N(8) C(44) 1.258(19) ? . .
C(1) C(2) 1.55(2) ? . .
C(1) C(6) 1.50(2) ? . .
C(1) C(7) 1.57(2) ? . .
C(1) C(11) 1.47(2) ? . .
C(2) C(3) 1.53(2) ? . .
C(3) C(4) 1.55(2) ? . .
C(4) C(5) 1.56(2) ? . .
C(4) C(6) 1.46(2) ? . .
C(5) C(45) 1.55(2) ? . .
C(5) C(48) 1.48(2) ? . .
C(7) C(8) 1.57(2) ? . .
C(8) C(9) 1.54(2) ? . .
C(9) C(10) 1.54(2) ? . .
C(9) C(11) 1.44(2) ? . .
C(10) C(51) 1.51(2) ? . .
C(10) C(54) 1.50(2) ? . .
C(12) C(13) 1.49(2) ? . .
C(12) C(17) 1.51(2) ? . .
C(12) C(18) 1.61(3) ? . .
C(12) C(22) 1.47(2) ? . .
C(13) C(14) 1.55(2) ? . .
C(14) C(15) 1.54(2) ? . .
C(15) C(16) 1.55(2) ? . .
C(15) C(17) 1.48(2) ? . .
C(16) C(57) 1.51(2) ? . .
C(16) C(60) 1.512(19) ? . .
C(18) C(19) 1.58(2) ? . .
C(19) C(20) 1.58(2) ? . .
C(20) C(21) 1.53(2) ? . .
C(20) C(22) 1.48(2) ? . .
C(21) C(63) 1.52(2) ? . .
C(21) C(66) 1.52(2) ? . .
C(23) C(24) 1.55(2) ? . .
C(23) C(28) 1.46(2) ? . .
C(23) C(29) 1.59(2) ? . .
C(23) C(33) 1.44(2) ? . .
C(24) C(25) 1.54(2) ? . .
C(25) C(26) 1.58(2) ? . .
C(26) C(27) 1.50(2) ? . .
C(26) C(28) 1.47(2) ? . .
C(27) C(69) 1.50(2) ? . .
C(27) C(72) 1.57(2) ? . .
C(29) C(30) 1.58(2) ? . .
C(30) C(31) 1.57(2) ? . .
C(31) C(32) 1.52(2) ? . .
C(31) C(33) 1.47(2) ? . .
C(32) C(75) 1.52(2) ? . .
C(32) C(78) 1.56(2) ? . .
C(34) C(35) 1.53(2) ? . .
C(34) C(39) 1.47(2) ? . .
C(34) C(40) 1.63(2) ? . .
C(34) C(44) 1.50(2) ? . .
C(35) C(36) 1.53(2) ? . .
C(36) C(37) 1.57(2) ? . .
C(37) C(38) 1.54(2) ? . .
C(37) C(39) 1.45(2) ? . .
C(38) C(81) 1.60(3) ? . .
C(38) C(84) 1.47(3) ? . .
C(40) C(41) 1.50(2) ? . .
C(41) C(42) 1.55(2) ? . .
C(42) C(43) 1.58(2) ? . .
C(42) C(44) 1.46(2) ? . .
C(43) C(87) 1.55(2) ? . .
C(43) C(90) 1.55(2) ? . .
C(45) C(46) 1.54(2) ? . .
C(45) C(47) 1.48(2) ? . .
C(48) C(49) 1.53(2) ? . .
C(48) C(50) 1.55(2) ? . .
C(51) C(52) 1.58(2) ? . .
C(51) C(53) 1.56(2) ? . .
C(54) C(55) 1.50(2) ? . .
C(54) C(56) 1.51(2) ? . .
C(57) C(58) 1.53(2) ? . .
C(57) C(59) 1.52(2) ? . .
C(60) C(61) 1.60(2) ? . .
C(60) C(62) 1.54(2) ? . .
C(63) C(64) 1.53(2) ? . .
C(63) C(65) 1.52(2) ? . .
C(66) C(67) 1.51(2) ? . .
C(66) C(68) 1.58(3) ? . .
C(69) C(70) 1.56(2) ? . .
C(69) C(71) 1.54(2) ? . .
C(72) C(73) 1.48(2) ? . .
C(72) C(74) 1.51(2) ? . .
C(75) C(76) 1.53(2) ? . .
C(75) C(77) 1.52(2) ? . .
C(78) C(79) 1.54(2) ? . .
C(78) C(80) 1.55(2) ? . .
C(81) C(82) 1.56(3) ? . .
C(81) C(83) 1.40(3) ? . .
C(84) C(85) 1.52(3) ? . .
C(84) C(86) 1.50(3) ? . .
C(87) C(88) 1.51(2) ? . .
C(87) C(89) 1.51(2) ? . .
C(90) C(91) 1.53(2) ? . .
C(90) C(92) 1.55(2) ? . .
C(2) H(1) 0.950 ? . .
C(2) H(2) 0.950 ? . .
C(3) H(3) 0.950 ? . .
C(3) H(4) 0.950 ? . .
C(4) H(5) 0.950 ? . .
C(7) H(6) 0.950 ? . .
C(7) H(7) 0.950 ? . .
C(8) H(8) 0.950 ? . .
C(8) H(9) 0.950 ? . .
C(9) H(10) 0.950 ? . .
C(13) H(11) 0.950 ? . .
C(13) H(12) 0.950 ? . .
C(14) H(13) 0.950 ? . .
C(14) H(14) 0.950 ? . .
C(15) H(15) 0.950 ? . .
C(18) H(16) 0.950 ? . .
C(18) H(17) 0.950 ? . .
C(19) H(18) 0.950 ? . .
C(19) H(19) 0.950 ? . .
C(20) H(20) 0.950 ? . .
C(24) H(21) 0.950 ? . .
C(24) H(22) 0.950 ? . .
C(25) H(23) 0.950 ? . .
C(25) H(24) 0.950 ? . .
C(26) H(25) 0.950 ? . .
C(29) H(26) 0.950 ? . .
C(29) H(27) 0.950 ? . .
C(30) H(28) 0.950 ? . .
C(30) H(29) 0.950 ? . .
C(31) H(30) 0.950 ? . .
C(35) H(31) 0.950 ? . .
C(35) H(32) 0.950 ? . .
C(36) H(33) 0.950 ? . .
C(36) H(34) 0.950 ? . .
C(37) H(35) 0.950 ? . .
C(40) H(36) 0.950 ? . .
C(40) H(37) 0.950 ? . .
C(41) H(38) 0.950 ? . .
C(41) H(39) 0.950 ? . .
C(42) H(40) 0.950 ? . .
C(45) H(41) 0.950 ? . .
C(46) H(42) 0.950 ? . .
C(46) H(43) 0.950 ? . .
C(46) H(44) 0.950 ? . .
C(47) H(45) 0.950 ? . .
C(47) H(46) 0.950 ? . .
C(47) H(47) 0.950 ? . .
C(48) H(48) 0.950 ? . .
C(49) H(49) 0.950 ? . .
C(49) H(50) 0.950 ? . .
C(49) H(51) 0.950 ? . .
C(50) H(52) 0.950 ? . .
C(50) H(53) 0.950 ? . .
C(50) H(54) 0.950 ? . .
C(51) H(55) 0.950 ? . .
C(52) H(56) 0.950 ? . .
C(52) H(57) 0.950 ? . .
C(52) H(58) 0.950 ? . .
C(53) H(59) 0.950 ? . .
C(53) H(60) 0.950 ? . .
C(53) H(61) 0.950 ? . .
C(54) H(62) 0.950 ? . .
C(55) H(63) 0.950 ? . .
C(55) H(64) 0.950 ? . .
C(55) H(65) 0.950 ? . .
C(56) H(66) 0.950 ? . .
C(56) H(67) 0.950 ? . .
C(56) H(68) 0.950 ? . .
C(57) H(69) 0.950 ? . .
C(58) H(70) 0.950 ? . .
C(58) H(71) 0.950 ? . .
C(58) H(72) 0.950 ? . .
C(59) H(73) 0.950 ? . .
C(59) H(74) 0.950 ? . .
C(59) H(75) 0.950 ? . .
C(60) H(76) 0.950 ? . .
C(61) H(77) 0.950 ? . .
C(61) H(78) 0.950 ? . .
C(61) H(79) 0.950 ? . .
C(62) H(80) 0.950 ? . .
C(62) H(81) 0.950 ? . .
C(62) H(82) 0.950 ? . .
C(63) H(83) 0.950 ? . .
C(64) H(84) 0.950 ? . .
C(64) H(85) 0.950 ? . .
C(64) H(86) 0.950 ? . .
C(65) H(87) 0.950 ? . .
C(65) H(88) 0.950 ? . .
C(65) H(89) 0.950 ? . .
C(66) H(90) 0.950 ? . .
C(67) H(91) 0.950 ? . .
C(67) H(92) 0.950 ? . .
C(67) H(93) 0.950 ? . .
C(68) H(94) 0.950 ? . .
C(68) H(95) 0.950 ? . .
C(68) H(96) 0.950 ? . .
C(69) H(97) 0.950 ? . .
C(70) H(98) 0.950 ? . .
C(70) H(99) 0.950 ? . .
C(70) H(100) 0.950 ? . .
C(71) H(101) 0.950 ? . .
C(71) H(102) 0.950 ? . .
C(71) H(103) 0.950 ? . .
C(72) H(104) 0.950 ? . .
C(73) H(105) 0.950 ? . .
C(73) H(106) 0.950 ? . .
C(73) H(107) 0.950 ? . .
C(74) H(108) 0.950 ? . .
C(74) H(109) 0.950 ? . .
C(74) H(110) 0.950 ? . .
C(75) H(111) 0.950 ? . .
C(76) H(112) 0.950 ? . .
C(76) H(113) 0.950 ? . .
C(76) H(114) 0.950 ? . .
C(77) H(115) 0.950 ? . .
C(77) H(116) 0.950 ? . .
C(77) H(117) 0.950 ? . .
C(78) H(118) 0.950 ? . .
C(79) H(119) 0.950 ? . .
C(79) H(120) 0.950 ? . .
C(79) H(121) 0.950 ? . .
C(80) H(122) 0.950 ? . .
C(80) H(123) 0.950 ? . .
C(80) H(124) 0.950 ? . .
C(81) H(125) 0.950 ? . .
C(82) H(126) 0.950 ? . .
C(82) H(127) 0.950 ? . .
C(82) H(128) 0.950 ? . .
C(83) H(129) 0.950 ? . .
C(83) H(130) 0.950 ? . .
C(83) H(131) 0.950 ? . .
C(84) H(132) 0.950 ? . .
C(85) H(133) 0.950 ? . .
C(85) H(134) 0.950 ? . .
C(85) H(135) 0.950 ? . .
C(86) H(136) 0.950 ? . .
C(86) H(137) 0.950 ? . .
C(86) H(138) 0.950 ? . .
C(87) H(139) 0.950 ? . .
C(88) H(140) 0.950 ? . .
C(88) H(141) 0.950 ? . .
C(88) H(142) 0.950 ? . .
C(89) H(143) 0.950 ? . .
C(89) H(144) 0.950 ? . .
C(89) H(145) 0.950 ? . .
C(90) H(146) 0.950 ? . .
C(91) H(147) 0.950 ? . .
C(91) H(148) 0.950 ? . .
C(91) H(149) 0.950 ? . .
C(92) H(150) 0.950 ? . .
C(92) H(151) 0.950 ? . .
C(92) H(152) 0.950 ? . .

loop_
_geom_torsion_atom_site_label_1
_geom_torsion_atom_site_label_2
_geom_torsion_atom_site_label_3
_geom_torsion_atom_site_label_4
_geom_torsion
_geom_torsion_publ_flag
_geom_torsion_site_symmetry_1
_geom_torsion_site_symmetry_2
_geom_torsion_site_symmetry_3
_geom_torsion_site_symmetry_4
N(1) Pd(1) N(2) O(2) -163.0(9) ? . . . .
N(1) Pd(1) N(2) C(11) 2.3(13) ? . . . .
N(2) Pd(1) N(1) O(1) -160.5(10) ? . . . .
N(2) Pd(1) N(1) C(6) 0.6(13) ? . . . .
N(1) Pd(1) N(3) O(3) -67(3) ? . . . .
N(1) Pd(1) N(3) C(17) 97(3) ? . . . .
N(3) Pd(1) N(1) O(1) -63(3) ? . . . .
N(3) Pd(1) N(1) C(6) 98(3) ? . . . .
N(1) Pd(1) N(4) O(4) 26.8(10) ? . . . .
N(1) Pd(1) N(4) C(22) -175.6(13) ? . . . .
N(4) Pd(1) N(1) O(1) 31.1(10) ? . . . .
N(4) Pd(1) N(1) C(6) -167.8(15) ? . . . .
N(2) Pd(1) N(3) O(3) 30.3(8) ? . . . .
N(2) Pd(1) N(3) C(17) -166.1(13) ? . . . .
N(3) Pd(1) N(2) O(2) 25.7(9) ? . . . .
N(3) Pd(1) N(2) C(11) -169.0(12) ? . . . .
N(2) Pd(1) N(4) O(4) -60(2) ? . . . .
N(2) Pd(1) N(4) C(22) 98(2) ? . . . .
N(4) Pd(1) N(2) O(2) -76(2) ? . . . .
N(4) Pd(1) N(2) C(11) 89(2) ? . . . .
N(3) Pd(1) N(4) O(4) -161.9(9) ? . . . .
N(3) Pd(1) N(4) C(22) -4.3(13) ? . . . .
N(4) Pd(1) N(3) O(3) -161.1(8) ? . . . .
N(4) Pd(1) N(3) C(17) 2.5(14) ? . . . .
N(5) Pd(2) N(6) O(6) 167.3(9) ? . . . .
N(5) Pd(2) N(6) C(33) 7.0(13) ? . . . .
N(6) Pd(2) N(5) O(5) 158.9(8) ? . . . .
N(6) Pd(2) N(5) C(28) -8.3(12) ? . . . .
N(5) Pd(2) N(7) O(7) 98(3) ? . . . .
N(5) Pd(2) N(7) C(39) -62(3) ? . . . .
N(7) Pd(2) N(5) O(5) 39(3) ? . . . .
N(7) Pd(2) N(5) C(28) -128(2) ? . . . .
N(5) Pd(2) N(8) O(8) -37.2(8) ? . . . .
N(5) Pd(2) N(8) C(44) 161.7(14) ? . . . .
N(8) Pd(2) N(5) O(5) -31.9(8) ? . . . .
N(8) Pd(2) N(5) C(28) 161.0(12) ? . . . .
N(6) Pd(2) N(7) O(7) -20.8(11) ? . . . .
N(6) Pd(2) N(7) C(39) 179.3(11) ? . . . .
N(7) Pd(2) N(6) O(6) -20.9(10) ? . . . .
N(7) Pd(2) N(6) C(33) 178.7(13) ? . . . .
N(6) Pd(2) N(8) O(8) 38(2) ? . . . .
N(6) Pd(2) N(8) C(44) -123(2) ? . . . .
N(8) Pd(2) N(6) O(6) 92(2) ? . . . .
N(8) Pd(2) N(6) C(33) -69(3) ? . . . .
N(7) Pd(2) N(8) O(8) 151.7(9) ? . . . .
N(7) Pd(2) N(8) C(44) -9.3(14) ? . . . .
N(8) Pd(2) N(7) O(7) 169.4(11) ? . . . .
N(8) Pd(2) N(7) C(39) 9.5(13) ? . . . .
N(1) O(1) C(5) C(4) 15.8(14) ? . . . .
N(1) O(1) C(5) C(45) -104.2(13) ? . . . .
N(1) O(1) C(5) C(48) 133.7(12) ? . . . .
C(5) O(1) N(1) Pd(1) 153.8(9) ? . . . .
C(5) O(1) N(1) C(6) -11.8(16) ? . . . .
N(2) O(2) C(10) C(9) 14.9(13) ? . . . .
N(2) O(2) C(10) C(51) -107.2(12) ? . . . .
N(2) O(2) C(10) C(54) 130.4(11) ? . . . .
C(10) O(2) N(2) Pd(1) 154.4(8) ? . . . .
C(10) O(2) N(2) C(11) -13.8(14) ? . . . .
N(3) O(3) C(16) C(15) 14.3(12) ? . . . .
N(3) O(3) C(16) C(57) -107.0(12) ? . . . .
N(3) O(3) C(16) C(60) 130.7(11) ? . . . .
C(16) O(3) N(3) Pd(1) 153.7(7) ? . . . .
C(16) O(3) N(3) C(17) -13.1(14) ? . . . .
N(4) O(4) C(21) C(20) 23.2(15) ? . . . .
N(4) O(4) C(21) C(63) -101.5(13) ? . . . .
N(4) O(4) C(21) C(66) 139.8(12) ? . . . .
C(21) O(4) N(4) Pd(1) 142.9(10) ? . . . .
C(21) O(4) N(4) C(22) -17.9(16) ? . . . .
N(5) O(5) C(27) C(26) -5.5(11) ? . . . .
N(5) O(5) C(27) C(69) -126.3(11) ? . . . .
N(5) O(5) C(27) C(72) 115.9(11) ? . . . .
C(27) O(5) N(5) Pd(2) -164.0(7) ? . . . .
C(27) O(5) N(5) C(28) 5.5(12) ? . . . .
N(6) O(6) C(32) C(31) -25.5(12) ? . . . .
N(6) O(6) C(32) C(75) -142.7(11) ? . . . .
N(6) O(6) C(32) C(78) 99.6(12) ? . . . .
C(32) O(6) N(6) Pd(2) -144.8(9) ? . . . .
C(32) O(6) N(6) C(33) 19.2(14) ? . . . .
N(7) O(7) C(38) C(37) -17.5(17) ? . . . .
N(7) O(7) C(38) C(81) -130.3(13) ? . . . .
N(7) O(7) C(38) C(84) 103.8(15) ? . . . .
C(38) O(7) N(7) Pd(2) -148.3(11) ? . . . .
C(38) O(7) N(7) C(39) 14.9(17) ? . . . .
N(8) O(8) C(43) C(42) -11.1(13) ? . . . .
N(8) O(8) C(43) C(87) -128.3(11) ? . . . .
N(8) O(8) C(43) C(90) 109.6(12) ? . . . .
C(43) O(8) N(8) Pd(2) -155.6(8) ? . . . .
C(43) O(8) N(8) C(44) 9.3(16) ? . . . .
Pd(1) N(1) C(6) C(1) -0(2) ? . . . .
Pd(1) N(1) C(6) C(4) -160.2(12) ? . . . .
O(1) N(1) C(6) C(1) 162.2(13) ? . . . .
O(1) N(1) C(6) C(4) 2.1(19) ? . . . .
Pd(1) N(2) C(11) C(1) -6(2) ? . . . .
Pd(1) N(2) C(11) C(9) -159.7(10) ? . . . .
O(2) N(2) C(11) C(1) 160.1(13) ? . . . .
O(2) N(2) C(11) C(9) 6.4(17) ? . . . .
Pd(1) N(3) C(17) C(12) -3(2) ? . . . .
Pd(1) N(3) C(17) C(15) -158.2(10) ? . . . .
O(3) N(3) C(17) C(12) 161.4(15) ? . . . .
O(3) N(3) C(17) C(15) 6.0(17) ? . . . .
Pd(1) N(4) C(22) C(12) 7(2) ? . . . .
Pd(1) N(4) C(22) C(20) -154.6(12) ? . . . .
O(4) N(4) C(22) C(12) 165.7(16) ? . . . .
O(4) N(4) C(22) C(20) 3.9(18) ? . . . .
Pd(2) N(5) C(28) C(23) 9(2) ? . . . .
Pd(2) N(5) C(28) C(26) 164.8(9) ? . . . .
O(5) N(5) C(28) C(23) -158.6(12) ? . . . .
O(5) N(5) C(28) C(26) -3.2(15) ? . . . .
Pd(2) N(6) C(33) C(23) -7(2) ? . . . .
Pd(2) N(6) C(33) C(31) 157.8(10) ? . . . .
O(6) N(6) C(33) C(23) -168.9(14) ? . . . .
O(6) N(6) C(33) C(31) -4.2(17) ? . . . .
Pd(2) N(7) C(39) C(34) -3(2) ? . . . .
Pd(2) N(7) C(39) C(37) 157.0(12) ? . . . .
O(7) N(7) C(39) C(34) -164.9(15) ? . . . .
O(7) N(7) C(39) C(37) -5.0(19) ? . . . .
Pd(2) N(8) C(44) C(34) 2(2) ? . . . .
Pd(2) N(8) C(44) C(42) 158.6(11) ? . . . .
O(8) N(8) C(44) C(34) -159.4(14) ? . . . .
O(8) N(8) C(44) C(42) -2.8(19) ? . . . .
C(2) C(1) C(6) N(1) -127.5(16) ? . . . .
C(2) C(1) C(6) C(4) 33.0(16) ? . . . .
C(6) C(1) C(2) C(3) -28.6(15) ? . . . .
C(2) C(1) C(7) C(8) 90.2(14) ? . . . .
C(7) C(1) C(2) C(3) 91.7(15) ? . . . .
C(2) C(1) C(11) N(2) 121.0(16) ? . . . .
C(2) C(1) C(11) C(9) -85.6(16) ? . . . .
C(11) C(1) C(2) C(3) -154.2(13) ? . . . .
C(6) C(1) C(7) C(8) -158.8(13) ? . . . .
C(7) C(1) C(6) N(1) 112.4(17) ? . . . .
C(7) C(1) C(6) C(4) -87.1(16) ? . . . .
C(6) C(1) C(11) N(2) 6(2) ? . . . .
C(6) C(1) C(11) C(9) 159.2(14) ? . . . .
C(11) C(1) C(6) N(1) -3(2) ? . . . .
C(11) C(1) C(6) C(4) 157.5(14) ? . . . .
C(7) C(1) C(11) N(2) -117.1(15) ? . . . .
C(7) C(1) C(11) C(9) 36.2(18) ? . . . .
C(11) C(1) C(7) C(8) -33.3(15) ? . . . .
C(1) C(2) C(3) C(4) 17.5(17) ? . . . .
C(2) C(3) C(4) C(5) 117.1(15) ? . . . .
C(2) C(3) C(4) C(6) 2.2(17) ? . . . .
C(3) C(4) C(5) O(1) -128.2(14) ? . . . .
C(3) C(4) C(5) C(45) -17(2) ? . . . .
C(3) C(4) C(5) C(48) 120.6(17) ? . . . .
C(3) C(4) C(6) N(1) 139.1(15) ? . . . .
C(3) C(4) C(6) C(1) -23.1(17) ? . . . .
C(5) C(4) C(6) N(1) 8(2) ? . . . .
C(5) C(4) C(6) C(1) -154.1(13) ? . . . .
C(6) C(4) C(5) O(1) -13.5(15) ? . . . .
C(6) C(4) C(5) C(45) 97.4(16) ? . . . .
C(6) C(4) C(5) C(48) -124.7(15) ? . . . .
O(1) C(5) C(45) C(46) 55.2(18) ? . . . .
O(1) C(5) C(45) C(47) -69.2(18) ? . . . .
O(1) C(5) C(48) C(49) -54.0(18) ? . . . .
O(1) C(5) C(48) C(50) -178.8(12) ? . . . .
C(4) C(5) C(45) C(46) -54(2) ? . . . .
C(4) C(5) C(45) C(47) -178.4(14) ? . . . .
C(4) C(5) C(48) C(49) 55(2) ? . . . .
C(4) C(5) C(48) C(50) -69.9(18) ? . . . .
C(45) C(5) C(48) C(49) -167.5(15) ? . . . .
C(45) C(5) C(48) C(50) 67.7(18) ? . . . .
C(48) C(5) C(45) C(46) 169.3(15) ? . . . .
C(48) C(5) C(45) C(47) 45(2) ? . . . .
C(1) C(7) C(8) C(9) 23.9(17) ? . . . .
C(7) C(8) C(9) C(10) 112.7(16) ? . . . .
C(7) C(8) C(9) C(11) -3.6(17) ? . . . .
C(8) C(9) C(10) O(2) -125.7(14) ? . . . .
C(8) C(9) C(10) C(51) -11(2) ? . . . .
C(8) C(9) C(10) C(54) 125.2(15) ? . . . .
C(8) C(9) C(11) N(2) 135.4(13) ? . . . .
C(8) C(9) C(11) C(1) -21.2(18) ? . . . .
C(10) C(9) C(11) N(2) 3.6(17) ? . . . .
C(10) C(9) C(11) C(1) -152.9(13) ? . . . .
C(11) C(9) C(10) O(2) -10.7(14) ? . . . .
C(11) C(9) C(10) C(51) 103.6(14) ? . . . .
C(11) C(9) C(10) C(54) -119.9(13) ? . . . .
O(2) C(10) C(51) C(52) 48.6(15) ? . . . .
O(2) C(10) C(51) C(53) -76.7(15) ? . . . .
O(2) C(10) C(54) C(55) -52.0(16) ? . . . .
O(2) C(10) C(54) C(56) -177.6(11) ? . . . .
C(9) C(10) C(51) C(52) -62.9(17) ? . . . .
C(9) C(10) C(51) C(53) 171.8(13) ? . . . .
C(9) C(10) C(54) C(55) 55.7(16) ? . . . .
C(9) C(10) C(54) C(56) -70.0(15) ? . . . .
C(51) C(10) C(54) C(55) -167.4(13) ? . . . .
C(51) C(10) C(54) C(56) 66.9(17) ? . . . .
C(54) C(10) C(51) C(52) 162.5(12) ? . . . .
C(54) C(10) C(51) C(53) 37.2(18) ? . . . .
C(13) C(12) C(17) N(3) -120.9(17) ? . . . .
C(13) C(12) C(17) C(15) 35.0(16) ? . . . .
C(17) C(12) C(13) C(14) -30.9(16) ? . . . .
C(13) C(12) C(18) C(19) 96.3(17) ? . . . .
C(18) C(12) C(13) C(14) 90.3(17) ? . . . .
C(13) C(12) C(22) N(4) 109(2) ? . . . .
C(13) C(12) C(22) C(20) -90(2) ? . . . .
C(22) C(12) C(13) C(14) -154.0(15) ? . . . .
C(17) C(12) C(18) C(19) -150.4(14) ? . . . .
C(18) C(12) C(17) N(3) 116.6(18) ? . . . .
C(18) C(12) C(17) C(15) -87.5(18) ? . . . .
C(17) C(12) C(22) N(4) -6(2) ? . . . .
C(17) C(12) C(22) C(20) 155.2(16) ? . . . .
C(22) C(12) C(17) N(3) 3(2) ? . . . .
C(22) C(12) C(17) C(15) 159.2(14) ? . . . .
C(18) C(12) C(22) N(4) -126.9(18) ? . . . .
C(18) C(12) C(22) C(20) 34.2(18) ? . . . .
C(22) C(12) C(18) C(19) -28.5(17) ? . . . .
C(12) C(13) C(14) C(15) 19.1(19) ? . . . .
C(13) C(14) C(15) C(16) 116.3(16) ? . . . .
C(13) C(14) C(15) C(17) 2.3(17) ? . . . .
C(14) C(15) C(16) O(3) -124.6(14) ? . . . .
C(14) C(15) C(16) C(57) -10(2) ? . . . .
C(14) C(15) C(16) C(60) 123.7(15) ? . . . .
C(14) C(15) C(17) N(3) 135.6(14) ? . . . .
C(14) C(15) C(17) C(12) -23.5(18) ? . . . .
C(16) C(15) C(17) N(3) 3.6(17) ? . . . .
C(16) C(15) C(17) C(12) -155.5(13) ? . . . .
C(17) C(15) C(16) O(3) -10.4(13) ? . . . .
C(17) C(15) C(16) C(57) 104.4(14) ? . . . .
C(17) C(15) C(16) C(60) -122.1(12) ? . . . .
O(3) C(16) C(57) C(58) 50.0(16) ? . . . .
O(3) C(16) C(57) C(59) -74.9(16) ? . . . .
O(3) C(16) C(60) C(61) -53.8(15) ? . . . .
O(3) C(16) C(60) C(62) 179.8(9) ? . . . .
C(15) C(16) C(57) C(58) -62.9(17) ? . . . .
C(15) C(16) C(57) C(59) 172.2(13) ? . . . .
C(15) C(16) C(60) C(61) 56.5(15) ? . . . .
C(15) C(16) C(60) C(62) -69.9(15) ? . . . .
C(57) C(16) C(60) C(61) -170.0(13) ? . . . .
C(57) C(16) C(60) C(62) 63.5(17) ? . . . .
C(60) C(16) C(57) C(58) 165.5(13) ? . . . .
C(60) C(16) C(57) C(59) 40.6(19) ? . . . .
C(12) C(18) C(19) C(20) 16(2) ? . . . .
C(18) C(19) C(20) C(21) 118(2) ? . . . .
C(18) C(19) C(20) C(22) 3(2) ? . . . .
C(19) C(20) C(21) O(4) -134.6(16) ? . . . .
C(19) C(20) C(21) C(63) -18(2) ? . . . .
C(19) C(20) C(21) C(66) 117.8(18) ? . . . .
C(19) C(20) C(22) N(4) 140.6(14) ? . . . .
C(19) C(20) C(22) C(12) -24(2) ? . . . .
C(21) C(20) C(22) N(4) 11.3(19) ? . . . .
C(21) C(20) C(22) C(12) -153.7(15) ? . . . .
C(22) C(20) C(21) O(4) -20.3(16) ? . . . .
C(22) C(20) C(21) C(63) 96.7(19) ? . . . .
C(22) C(20) C(21) C(66) -127.9(16) ? . . . .
O(4) C(21) C(63) C(64) 55.5(18) ? . . . .
O(4) C(21) C(63) C(65) -66.8(18) ? . . . .
O(4) C(21) C(66) C(67) -58.8(18) ? . . . .
O(4) C(21) C(66) C(68) -179.9(12) ? . . . .
C(20) C(21) C(63) C(64) -59(2) ? . . . .
C(20) C(21) C(63) C(65) 178.9(16) ? . . . .
C(20) C(21) C(66) C(67) 49(2) ? . . . .
C(20) C(21) C(66) C(68) -72(2) ? . . . .
C(63) C(21) C(66) C(67) -173.0(15) ? . . . .
C(63) C(21) C(66) C(68) 65.9(18) ? . . . .
C(66) C(21) C(63) C(64) 166.0(16) ? . . . .
C(66) C(21) C(63) C(65) 44(2) ? . . . .
C(24) C(23) C(28) N(5) 119.1(14) ? . . . .
C(24) C(23) C(28) C(26) -35.9(15) ? . . . .
C(28) C(23) C(24) C(25) 33.7(14) ? . . . .
C(24) C(23) C(29) C(30) -93.6(15) ? . . . .
C(29) C(23) C(24) C(25) -87.6(14) ? . . . .
C(24) C(23) C(33) N(6) -110.5(18) ? . . . .
C(24) C(23) C(33) C(31) 84.9(17) ? . . . .
C(33) C(23) C(24) C(25) 158.5(14) ? . . . .
C(28) C(23) C(29) C(30) 155.4(13) ? . . . .
C(29) C(23) C(28) N(5) -121.6(15) ? . . . .
C(29) C(23) C(28) C(26) 83.4(15) ? . . . .
C(28) C(23) C(33) N(6) 4(2) ? . . . .
C(28) C(23) C(33) C(31) -160.3(13) ? . . . .
C(33) C(23) C(28) N(5) -6(2) ? . . . .
C(33) C(23) C(28) C(26) -160.6(13) ? . . . .
C(29) C(23) C(33) N(6) 128.6(17) ? . . . .
C(29) C(23) C(33) C(31) -36.0(16) ? . . . .
C(33) C(23) C(29) C(30) 30.0(15) ? . . . .
C(23) C(24) C(25) C(26) -22.2(15) ? . . . .
C(24) C(25) C(26) C(27) -118.4(15) ? . . . .
C(24) C(25) C(26) C(28) 1.0(14) ? . . . .
C(25) C(26) C(27) O(5) 121.9(13) ? . . . .
C(25) C(26) C(27) C(69) -126.7(14) ? . . . .
C(25) C(26) C(27) C(72) 9.4(19) ? . . . .
C(25) C(26) C(28) N(5) -135.5(12) ? . . . .
C(25) C(26) C(28) C(23) 23.0(15) ? . . . .
C(27) C(26) C(28) N(5) -0.5(13) ? . . . .
C(27) C(26) C(28) C(23) 158.1(11) ? . . . .
C(28) C(26) C(27) O(5) 3.6(12) ? . . . .
C(28) C(26) C(27) C(69) 115.0(12) ? . . . .
C(28) C(26) C(27) C(72) -109.0(12) ? . . . .
O(5) C(27) C(69) C(70) -175.9(12) ? . . . .
O(5) C(27) C(69) C(71) 62.6(15) ? . . . .
O(5) C(27) C(72) C(73) 73.1(15) ? . . . .
O(5) C(27) C(72) C(74) -51.9(15) ? . . . .
C(26) C(27) C(69) C(70) 72.0(16) ? . . . .
C(26) C(27) C(69) C(71) -49.6(17) ? . . . .
C(26) C(27) C(72) C(73) -174.1(13) ? . . . .
C(26) C(27) C(72) C(74) 60.9(16) ? . . . .
C(69) C(27) C(72) C(73) -37.0(18) ? . . . .
C(69) C(27) C(72) C(74) -161.9(13) ? . . . .
C(72) C(27) C(69) C(70) -65.3(17) ? . . . .
C(72) C(27) C(69) C(71) 173.2(13) ? . . . .
C(23) C(29) C(30) C(31) -16.6(17) ? . . . .
C(29) C(30) C(31) C(32) -116.9(17) ? . . . .
C(29) C(30) C(31) C(33) -3.4(17) ? . . . .
C(30) C(31) C(32) O(6) 135.5(15) ? . . . .
C(30) C(31) C(32) C(75) -111.9(17) ? . . . .
C(30) C(31) C(32) C(78) 19(2) ? . . . .
C(30) C(31) C(33) N(6) -140.8(14) ? . . . .
C(30) C(31) C(33) C(23) 26.0(18) ? . . . .
C(32) C(31) C(33) N(6) -12.4(17) ? . . . .
C(32) C(31) C(33) C(23) 154.5(13) ? . . . .
C(33) C(31) C(32) O(6) 21.7(13) ? . . . .
C(33) C(31) C(32) C(75) 134.2(14) ? . . . .
C(33) C(31) C(32) C(78) -94.6(16) ? . . . .
O(6) C(32) C(75) C(76) -179.5(11) ? . . . .
O(6) C(32) C(75) C(77) 55.9(16) ? . . . .
O(6) C(32) C(78) C(79) 68.8(17) ? . . . .
O(6) C(32) C(78) C(80) -56.2(16) ? . . . .
C(31) C(32) C(75) C(76) 70.8(18) ? . . . .
C(31) C(32) C(75) C(77) -53.8(19) ? . . . .
C(31) C(32) C(78) C(79) -177.7(15) ? . . . .
C(31) C(32) C(78) C(80) 57.3(19) ? . . . .
C(75) C(32) C(78) C(79) -45.8(19) ? . . . .
C(75) C(32) C(78) C(80) -170.8(14) ? . . . .
C(78) C(32) C(75) C(76) -64.4(17) ? . . . .
C(78) C(32) C(75) C(77) 170.9(14) ? . . . .
C(35) C(34) C(39) N(7) 122.2(18) ? . . . .
C(35) C(34) C(39) C(37) -38.6(16) ? . . . .
C(39) C(34) C(35) C(36) 34.5(15) ? . . . .
C(35) C(34) C(40) C(41) -99.1(16) ? . . . .
C(40) C(34) C(35) C(36) -86.4(16) ? . . . .
C(35) C(34) C(44) N(8) -113.0(19) ? . . . .
C(35) C(34) C(44) C(42) 90.6(18) ? . . . .
C(44) C(34) C(35) C(36) 162.7(14) ? . . . .
C(39) C(34) C(40) C(41) 146.6(15) ? . . . .
C(40) C(34) C(39) N(7) -117.3(19) ? . . . .
C(40) C(34) C(39) C(37) 81.8(16) ? . . . .
C(39) C(34) C(44) N(8) 8(2) ? . . . .
C(39) C(34) C(44) C(42) -148.1(14) ? . . . .
C(44) C(34) C(39) N(7) -8(2) ? . . . .
C(44) C(34) C(39) C(37) -168.7(14) ? . . . .
C(40) C(34) C(44) N(8) 127.5(17) ? . . . .
C(40) C(34) C(44) C(42) -29.0(18) ? . . . .
C(44) C(34) C(40) C(41) 25.4(18) ? . . . .
C(34) C(35) C(36) C(37) -19.8(17) ? . . . .
C(35) C(36) C(37) C(38) -119.5(17) ? . . . .
C(35) C(36) C(37) C(39) -2.6(18) ? . . . .
C(36) C(37) C(38) O(7) 130.8(15) ? . . . .
C(36) C(37) C(38) C(81) -122.5(18) ? . . . .
C(36) C(37) C(38) C(84) 19(2) ? . . . .
C(36) C(37) C(39) N(7) -138.1(15) ? . . . .
C(36) C(37) C(39) C(34) 26.0(18) ? . . . .
C(38) C(37) C(39) N(7) -7(2) ? . . . .
C(38) C(37) C(39) C(34) 157.6(14) ? . . . .
C(39) C(37) C(38) O(7) 13.6(17) ? . . . .
C(39) C(37) C(38) C(81) 120.3(16) ? . . . .
C(39) C(37) C(38) C(84) -98.1(18) ? . . . .
O(7) C(38) C(81) C(82) 174.2(15) ? . . . .
O(7) C(38) C(81) C(83) 56(2) ? . . . .
O(7) C(38) C(84) C(85) 76(2) ? . . . .
O(7) C(38) C(84) C(86) -55(2) ? . . . .
C(37) C(38) C(81) C(82) 69(2) ? . . . .
C(37) C(38) C(81) C(83) -49(2) ? . . . .
C(37) C(38) C(84) C(85) -175.5(18) ? . . . .
C(37) C(38) C(84) C(86) 54(2) ? . . . .
C(81) C(38) C(84) C(85) -38(2) ? . . . .
C(81) C(38) C(84) C(86) -168.3(19) ? . . . .
C(84) C(38) C(81) C(82) -71(2) ? . . . .
C(84) C(38) C(81) C(83) 171(2) ? . . . .
C(34) C(40) C(41) C(42) -15.1(19) ? . . . .
C(40) C(41) C(42) C(43) -118.3(18) ? . . . .
C(40) C(41) C(42) C(44) -2.4(18) ? . . . .
C(41) C(42) C(43) O(8) 125.9(15) ? . . . .
C(41) C(42) C(43) C(87) -121.2(16) ? . . . .
C(41) C(42) C(43) C(90) 12(2) ? . . . .
C(41) C(42) C(44) N(8) -137.1(15) ? . . . .
C(41) C(42) C(44) C(34) 21.8(19) ? . . . .
C(43) C(42) C(44) N(8) -4.3(18) ? . . . .
C(43) C(42) C(44) C(34) 154.6(13) ? . . . .
C(44) C(42) C(43) O(8) 8.9(14) ? . . . .
C(44) C(42) C(43) C(87) 121.7(13) ? . . . .
C(44) C(42) C(43) C(90) -104.9(15) ? . . . .
O(8) C(43) C(87) C(88) -176.2(13) ? . . . .
O(8) C(43) C(87) C(89) 55.9(15) ? . . . .
O(8) C(43) C(90) C(91) 74.0(16) ? . . . .
O(8) C(43) C(90) C(92) -50.5(16) ? . . . .
C(42) C(43) C(87) C(88) 73.6(16) ? . . . .
C(42) C(43) C(87) C(89) -54.3(16) ? . . . .
C(42) C(43) C(90) C(91) -174.4(14) ? . . . .
C(42) C(43) C(90) C(92) 61.1(19) ? . . . .
C(87) C(43) C(90) C(91) -42(2) ? . . . .
C(87) C(43) C(90) C(92) -166.9(14) ? . . . .
C(90) C(43) C(87) C(88) -60.0(18) ? . . . .
C(90) C(43) C(87) C(89) 172.1(13) ? . . . .
